data_1556344
loop_
_publ_author_name
'Lv, Yaokang'
'Willkomm, Janina'
'Steiner, Alexander'
'Gan, Lihua'
'Reisner, Erwin'
'Wright, Dominic S.'

_publ_section_title
;
 Encapsulation of a &#x2018;naked&#x2019; Br&#x2212; anion in a
 polyoxotitanate host
;
_journal_issue 8
_journal_name_full 'Chemical Science'
_journal_page_first 2470
_journal_paper_doi 10.1039/c2sc20193c
_journal_volume 3
_journal_year 2012
_chemical_formula_sum 'C108 H253 Br7 Co6 O75 Ti27'
_chemical_formula_weight 4958.35
_space_group_IT_number 14
_space_group_name_Hall '-P 2ybc'
_space_group_name_H-M_alt 'P 1 21/c 1'
_symmetry_cell_setting monoclinic
_symmetry_space_group_name_H-M 'P 1 21/c 1'
_atom_sites_solution_hydrogens geom
_atom_sites_solution_primary direct
_atom_sites_solution_secondary difmap
_audit_creation_method SHELXL-97
_cell_angle_alpha 90.00
_cell_angle_beta 92.5460(10)
_cell_angle_gamma 90.00
_cell_formula_units_Z 2
_cell_length_a 23.8831(4)
_cell_length_b 20.6857(3)
_cell_length_c 20.2699(3)
_cell_measurement_temperature 140(2)
_cell_volume 10004.2(3)
_computing_structure_refinement 'SHELXL-97 (Sheldrick, 2008)'
_computing_structure_solution 'SHELXS-97 (Sheldrick, 2008)'
_diffrn_ambient_temperature 140(2)
_diffrn_measured_fraction_theta_full 0.994
_diffrn_measured_fraction_theta_max 0.994
_diffrn_radiation_monochromator graphite
_diffrn_radiation_source 'fine-focus sealed tube'
_diffrn_radiation_type MoK\a
_diffrn_radiation_wavelength 0.71073
_diffrn_reflns_av_R_equivalents 0.0567
_diffrn_reflns_av_sigmaI/netI 0.0491
_diffrn_reflns_limit_h_max 25
_diffrn_reflns_limit_h_min -25
_diffrn_reflns_limit_k_max 22
_diffrn_reflns_limit_k_min -22
_diffrn_reflns_limit_l_max 21
_diffrn_reflns_limit_l_min -21
_diffrn_reflns_number 49182
_diffrn_reflns_theta_full 22.49
_diffrn_reflns_theta_max 22.49
_diffrn_reflns_theta_min 3.54
_exptl_absorpt_coefficient_mu 2.961
_exptl_absorpt_correction_T_max 0.8195
_exptl_absorpt_correction_T_min 0.5491
_exptl_crystal_density_diffrn 1.646
_exptl_crystal_density_method 'not measured'
_exptl_crystal_F_000 5004
_exptl_crystal_size_max 0.23
_exptl_crystal_size_mid 0.12
_exptl_crystal_size_min 0.07
_refine_diff_density_max 1.648
_refine_diff_density_min -0.855
_refine_diff_density_rms 0.118
_refine_ls_extinction_method none
_refine_ls_goodness_of_fit_ref 0.971
_refine_ls_hydrogen_treatment constr
_refine_ls_matrix_type full
_refine_ls_number_parameters 882
_refine_ls_number_reflns 12991
_refine_ls_number_restraints 3888
_refine_ls_restrained_S_all 0.972
_refine_ls_R_factor_all 0.1064
_refine_ls_R_factor_gt 0.0785
_refine_ls_shift/su_max 0.001
_refine_ls_shift/su_mean 0.000
_refine_ls_structure_factor_coef Fsqd
_refine_ls_weighting_details 'calc w=1/[\s^2^(Fo^2^)+(0.1385P)^2^+62.5701P] where P=(Fo^2^+2Fc^2^)/3'
_refine_ls_weighting_scheme calc
_refine_ls_wR_factor_gt 0.2167
_refine_ls_wR_factor_ref 0.2382
_reflns_number_gt 9432
_reflns_number_total 12991
_reflns_threshold_expression >2sigma(I)
_cod_data_source_file c2sc20193c.txt
_cod_data_source_block dw1206
_cod_original_sg_symbol_H-M P2(1)/c
_cod_database_code 1556344

loop_
_symmetry_equiv_pos_as_xyz
'x, y, z'
'-x, y+1/2, -z+1/2'
'-x, -y, -z'
'x, -y-1/2, z-1/2'

loop_
_atom_site_label
_atom_site_type_symbol
_atom_site_fract_x
_atom_site_fract_y
_atom_site_fract_z
_atom_site_U_iso_or_equiv
_atom_site_adp_type
_atom_site_occupancy
_atom_site_symmetry_multiplicity
_atom_site_calc_flag
_atom_site_refinement_flags
_atom_site_disorder_assembly
_atom_site_disorder_group
Br10 Br 0.5000 0.5000 1.0000 0.0533(4) Uani 1 2 d SU . .
Ti1 Ti 0.54731(7) 0.55065(8) 1.16792(8) 0.0453(4) Uani 1 1 d U . .
Ti2 Ti 0.56060(7) 0.66095(8) 1.02566(8) 0.0444(4) Uani 1 1 d U . .
Ti3 Ti 0.41950(7) 0.62380(7) 1.08737(8) 0.0431(4) Uani 1 1 d U . .
Ti4 Ti 0.42959(7) 0.50393(8) 1.16915(8) 0.0470(4) Uani 1 1 d U . .
Ti5 Ti 0.64169(7) 0.56187(9) 1.07680(10) 0.0585(5) Uani 1 1 d U . .
Ti6 Ti 0.44916(8) 0.67401(8) 0.95524(8) 0.0516(5) Uani 1 1 d U . .
Ti7 Ti 0.35475(13) 0.46297(15) 1.06046(16) 0.0445(8) Uani 0.50 1 d PU . .
Ti8 Ti 0.62908(13) 0.42582(15) 1.08115(16) 0.0434(8) Uani 0.50 1 d PU . .
Ti9 Ti 0.51116(14) 0.61800(16) 0.85188(15) 0.0451(8) Uani 0.50 1 d PU . .
Co1 Co 0.42489(10) 0.33778(11) 1.14041(12) 0.0440(6) Uani 0.50 1 d PDU . .
Co2 Co 0.54122(11) 0.39124(12) 1.20557(11) 0.0464(6) Uani 0.50 1 d PDU . .
Co3 Co 0.69180(10) 0.47859(13) 0.93982(13) 0.0530(7) Uani 0.50 1 d PDU . .
Co4 Co 0.64945(11) 0.62499(12) 0.90458(12) 0.0490(6) Uani 0.50 1 d PDU . .
Co5 Co 0.37172(12) 0.58867(13) 0.82611(13) 0.0556(7) Uani 0.50 1 d PDU . .
Co6 Co 0.31314(10) 0.59580(12) 0.96782(14) 0.0538(7) Uani 0.50 1 d PDU . .
Br1 Br 0.3433(6) 0.2738(5) 1.1531(4) 0.0637(15) Uani 0.50 1 d PDU . .
Br2 Br 0.6124(7) 0.3996(14) 1.2902(6) 0.073(2) Uani 0.50 1 d PDU . .
Br3 Br 0.76851(19) 0.4071(2) 0.9455(2) 0.0881(10) Uani 0.50 1 d PDU . .
Br4 Br 0.6579(6) 0.7332(5) 0.8663(4) 0.0637(15) Uani 0.50 1 d PDU . .
Br5 Br 0.3743(7) 0.6040(14) 0.7111(6) 0.073(2) Uani 0.50 1 d PDU . .
Br6 Br 0.22928(19) 0.6141(2) 1.0237(2) 0.0881(10) Uani 0.50 1 d PDU . .
O1 O 0.5758(2) 0.6107(3) 1.1044(3) 0.0454(14) Uani 1 1 d U . .
O2 O 0.4818(2) 0.6655(3) 1.0449(3) 0.0433(14) Uani 1 1 d U . .
O3 O 0.4719(2) 0.5829(3) 1.1498(3) 0.0437(14) Uani 1 1 d U . .
O4 O 0.6105(3) 0.5021(3) 1.1382(4) 0.0595(18) Uani 1 1 d U . .
O5 O 0.6606(2) 0.4937(3) 1.0240(3) 0.0483(15) Uani 1 1 d U . .
O6 O 0.6229(3) 0.6128(3) 0.9975(3) 0.0524(16) Uani 1 1 d U . .
O7 O 0.5273(3) 0.6673(3) 0.9377(3) 0.0493(15) Uani 1 1 d U . .
O8 O 0.4319(3) 0.6282(3) 0.8787(3) 0.0505(16) Uani 1 1 d U . .
O9 O 0.3893(3) 0.6295(3) 0.9974(3) 0.0571(17) Uani 1 1 d U . .
O10 O 0.3786(2) 0.5463(3) 1.1039(3) 0.0499(15) Uani 1 1 d U . .
O11 O 0.4088(3) 0.4257(3) 1.1338(3) 0.0575(17) Uani 1 1 d U . .
O12 O 0.5050(3) 0.4730(3) 1.1828(3) 0.0481(15) Uani 1 1 d U . .
O13 O 0.5675(3) 0.5815(3) 1.2445(3) 0.0649(19) Uani 1 1 d DU . .
C13 C 0.5958(5) 0.6018(6) 1.3041(5) 0.085(4) Uiso 1 1 d DU . .
H13 H 0.5893 0.6492 1.3092 0.102 Uiso 1 1 calc R . .
C131 C 0.5754(7) 0.5694(9) 1.3617(7) 0.132(6) Uiso 1 1 d DU . .
H13A H 0.5352 0.5778 1.3647 0.197 Uiso 1 1 calc R . .
H13B H 0.5956 0.5858 1.4015 0.197 Uiso 1 1 calc R . .
H13C H 0.5817 0.5228 1.3579 0.197 Uiso 1 1 calc R . .
C132 C 0.6562(5) 0.5917(9) 1.2958(8) 0.126(6) Uiso 1 1 d DU . .
H13D H 0.6678 0.6155 1.2569 0.189 Uiso 1 1 calc R . .
H13E H 0.6636 0.5455 1.2899 0.189 Uiso 1 1 calc R . .
H13F H 0.6774 0.6074 1.3351 0.189 Uiso 1 1 calc R . .
O14 O 0.5895(3) 0.7369(3) 1.0446(3) 0.0623(18) Uani 1 1 d DU . .
C14 C 0.6434(5) 0.7674(6) 1.0564(6) 0.104(4) Uiso 1 1 d DU . .
H14 H 0.6720 0.7417 1.0333 0.125 Uiso 1 1 calc R . .
C141 C 0.6407(6) 0.8318(6) 1.0268(7) 0.107(5) Uiso 1 1 d DU . .
H14A H 0.6317 0.8279 0.9793 0.161 Uiso 1 1 calc R . .
H14B H 0.6770 0.8534 1.0338 0.161 Uiso 1 1 calc R . .
H14C H 0.6116 0.8572 1.0474 0.161 Uiso 1 1 calc R . .
C142 C 0.6573(7) 0.7646(9) 1.1282(7) 0.129(6) Uiso 1 1 d DU . .
H14D H 0.6586 0.7193 1.1425 0.194 Uiso 1 1 calc R . .
H14E H 0.6286 0.7877 1.1520 0.194 Uiso 1 1 calc R . .
H14F H 0.6939 0.7848 1.1375 0.194 Uiso 1 1 calc R . .
O15 O 0.3873(3) 0.6839(3) 1.1309(3) 0.0591(17) Uani 1 1 d DU . .
C15 C 0.3466(4) 0.7171(5) 1.1685(5) 0.076(3) Uiso 1 1 d DU . .
H15 H 0.3669 0.7486 1.1984 0.091 Uiso 1 1 calc R . .
C151 C 0.3086(6) 0.7542(7) 1.1217(7) 0.109(5) Uiso 1 1 d DU . .
H15A H 0.3306 0.7857 1.0977 0.164 Uiso 1 1 calc R . .
H15B H 0.2803 0.7770 1.1466 0.164 Uiso 1 1 calc R . .
H15C H 0.2899 0.7244 1.0903 0.164 Uiso 1 1 calc R . .
C152 C 0.3191(7) 0.6689(7) 1.2100(7) 0.122(5) Uiso 1 1 d DU . .
H15D H 0.3473 0.6475 1.2390 0.183 Uiso 1 1 calc R . .
H15E H 0.3000 0.6366 1.1817 0.183 Uiso 1 1 calc R . .
H15F H 0.2916 0.6906 1.2369 0.183 Uiso 1 1 calc R . .
O16 O 0.7026(3) 0.5953(3) 1.1141(4) 0.0643(19) Uani 1 1 d DU . .
C16 C 0.7583(7) 0.5979(14) 1.1416(15) 0.156(11) Uiso 0.66(3) 1 d PDU A 1
H16 H 0.7560 0.6297 1.1785 0.187 Uiso 0.66(3) 1 calc PR A 1
C161 C 0.7759(12) 0.5385(14) 1.1745(15) 0.164(14) Uiso 0.66(3) 1 d PDU A 1
H16A H 0.7464 0.5239 1.2032 0.246 Uiso 0.66(3) 1 calc PR A 1
H16B H 0.8105 0.5462 1.2011 0.246 Uiso 0.66(3) 1 calc PR A 1
H16C H 0.7826 0.5052 1.1414 0.246 Uiso 0.66(3) 1 calc PR A 1
C162 C 0.7932(12) 0.631(2) 1.094(2) 0.24(2) Uiso 0.66(3) 1 d PDU A 1
H16D H 0.7755 0.6715 1.0805 0.358 Uiso 0.66(3) 1 calc PR A 1
H16E H 0.7973 0.6030 1.0556 0.358 Uiso 0.66(3) 1 calc PR A 1
H16F H 0.8303 0.6395 1.1151 0.358 Uiso 0.66(3) 1 calc PR A 1
C16' C 0.7609(7) 0.5911(17) 1.132(2) 0.117(14) Uiso 0.34(3) 1 d PDU A 2
H16' H 0.7617 0.5733 1.1775 0.141 Uiso 0.34(3) 1 calc PR A 2
C163 C 0.7901(15) 0.542(2) 1.095(3) 0.16(2) Uiso 0.34(3) 1 d PDU A 2
H16G H 0.7661 0.5043 1.0883 0.243 Uiso 0.34(3) 1 calc PR A 2
H16H H 0.8248 0.5302 1.1190 0.243 Uiso 0.34(3) 1 calc PR A 2
H16I H 0.7990 0.5601 1.0514 0.243 Uiso 0.34(3) 1 calc PR A 2
C164 C 0.7869(17) 0.655(2) 1.140(3) 0.17(2) Uiso 0.34(3) 1 d PDU A 2
H16J H 0.7646 0.6813 1.1691 0.251 Uiso 0.34(3) 1 calc PR A 2
H16K H 0.7886 0.6760 1.0968 0.251 Uiso 0.34(3) 1 calc PR A 2
H16L H 0.8249 0.6499 1.1595 0.251 Uiso 0.34(3) 1 calc PR A 2
O17 O 0.4294(3) 0.7552(3) 0.9449(3) 0.0590(17) Uani 1 1 d DU C .
C17 C 0.4312(8) 0.8226(7) 0.9603(10) 0.164(8) Uiso 1 1 d DU . .
H17 H 0.4638 0.8385 0.9355 0.197 Uiso 1 1 calc R B 1
C171 C 0.3843(13) 0.8567(13) 0.9293(18) 0.155(15) Uiso 0.56(3) 1 d PDU C 1
H17A H 0.3801 0.8442 0.8827 0.233 Uiso 0.56(3) 1 calc PR C 1
H17B H 0.3909 0.9034 0.9324 0.233 Uiso 0.56(3) 1 calc PR C 1
H17C H 0.3500 0.8458 0.9516 0.233 Uiso 0.56(3) 1 calc PR C 1
C172 C 0.4492(19) 0.8331(15) 1.0288(13) 0.164(16) Uiso 0.56(3) 1 d PDU C 1
H17D H 0.4817 0.8057 1.0401 0.246 Uiso 0.56(3) 1 calc PR C 1
H17E H 0.4185 0.8222 1.0574 0.246 Uiso 0.56(3) 1 calc PR C 1
H17F H 0.4595 0.8786 1.0352 0.246 Uiso 0.56(3) 1 calc PR C 1
C173 C 0.3800(14) 0.8428(19) 0.991(3) 0.17(2) Uiso 0.44(3) 1 d PDU C 2
H17G H 0.3475 0.8285 0.9631 0.262 Uiso 0.44(3) 1 calc PR C 2
H17H H 0.3795 0.8900 0.9945 0.262 Uiso 0.44(3) 1 calc PR C 2
H17I H 0.3785 0.8234 1.0346 0.262 Uiso 0.44(3) 1 calc PR C 2
C174 C 0.4846(13) 0.8412(17) 0.994(2) 0.144(18) Uiso 0.44(3) 1 d PDU C 2
H17J H 0.5157 0.8258 0.9680 0.217 Uiso 0.44(3) 1 calc PR C 2
H17K H 0.4872 0.8218 1.0379 0.217 Uiso 0.44(3) 1 calc PR C 2
H17L H 0.4865 0.8884 0.9976 0.217 Uiso 0.44(3) 1 calc PR C 2
O18 O 0.4017(3) 0.5122(3) 1.2474(3) 0.0589(18) Uani 1 1 d DU . .
C18 C 0.4097(10) 0.5101(14) 1.3176(7) 0.121(10) Uiso 0.53(2) 1 d PDU D 1
H18 H 0.4260 0.5530 1.3306 0.146 Uiso 0.53(2) 1 calc PR D 1
C181 C 0.4522(13) 0.4624(17) 1.3376(15) 0.134(13) Uiso 0.53(2) 1 d PDU D 1
H18A H 0.4866 0.4708 1.3144 0.201 Uiso 0.53(2) 1 calc PR D 1
H18B H 0.4384 0.4189 1.3265 0.201 Uiso 0.53(2) 1 calc PR D 1
H18C H 0.4602 0.4654 1.3854 0.201 Uiso 0.53(2) 1 calc PR D 1
C182 C 0.3555(11) 0.5069(16) 1.3485(13) 0.130(13) Uiso 0.53(2) 1 d PDU D 1
H18D H 0.3308 0.5407 1.3298 0.195 Uiso 0.53(2) 1 calc PR D 1
H18E H 0.3611 0.5135 1.3962 0.195 Uiso 0.53(2) 1 calc PR D 1
H18F H 0.3385 0.4644 1.3400 0.195 Uiso 0.53(2) 1 calc PR D 1
C18' C 0.3809(11) 0.4832(13) 1.3039(10) 0.094(9) Uiso 0.47(2) 1 d PDU D 2
H18' H 0.3578 0.5176 1.3243 0.113 Uiso 0.47(2) 1 calc PR D 2
C183 C 0.3419(17) 0.4309(18) 1.289(2) 0.18(2) Uiso 0.47(2) 1 d PDU D 2
H18G H 0.3117 0.4463 1.2590 0.272 Uiso 0.47(2) 1 calc PR D 2
H18H H 0.3261 0.4156 1.3302 0.272 Uiso 0.47(2) 1 calc PR D 2
H18I H 0.3617 0.3952 1.2685 0.272 Uiso 0.47(2) 1 calc PR D 2
C184 C 0.4276(18) 0.472(2) 1.3515(17) 0.171(19) Uiso 0.47(2) 1 d PDU D 2
H18J H 0.4506 0.5116 1.3552 0.257 Uiso 0.47(2) 1 calc PR D 2
H18K H 0.4505 0.4364 1.3365 0.257 Uiso 0.47(2) 1 calc PR D 2
H18L H 0.4130 0.4619 1.3947 0.257 Uiso 0.47(2) 1 calc PR D 2
O19 O 0.4797(3) 0.3324(3) 1.2152(3) 0.0583(17) Uani 1 1 d DU . .
C19 C 0.4842(5) 0.2727(5) 1.2508(5) 0.078(3) Uiso 1 1 d DU . .
H19 H 0.4457 0.2538 1.2481 0.094 Uiso 1 1 calc R . .
C191 C 0.5193(5) 0.2261(5) 1.2164(6) 0.081(3) Uiso 1 1 d DU . .
H19A H 0.5066 0.2234 1.1698 0.121 Uiso 1 1 calc R . .
H19B H 0.5162 0.1834 1.2369 0.121 Uiso 1 1 calc R . .
H19C H 0.5585 0.2403 1.2196 0.121 Uiso 1 1 calc R . .
C192 C 0.4971(7) 0.2822(8) 1.3210(6) 0.121(5) Uiso 1 1 d DU . .
H19D H 0.4708 0.3134 1.3386 0.181 Uiso 1 1 calc R . .
H19E H 0.5354 0.2986 1.3275 0.181 Uiso 1 1 calc R . .
H19F H 0.4938 0.2409 1.3442 0.181 Uiso 1 1 calc R . .
O20 O 0.7123(3) 0.5602(3) 0.9101(4) 0.0690(19) Uani 1 1 d DU . .
C20 C 0.7534(7) 0.5660(9) 0.8664(8) 0.086(6) Uiso 0.65(2) 1 d PDU E 1
H20 H 0.7770 0.5266 0.8741 0.103 Uiso 0.65(2) 1 calc PR E 1
C201 C 0.7922(9) 0.6200(11) 0.8786(12) 0.120(9) Uiso 0.65(2) 1 d PDU E 1
H20A H 0.8070 0.6184 0.9244 0.179 Uiso 0.65(2) 1 calc PR E 1
H20B H 0.7724 0.6609 0.8708 0.179 Uiso 0.65(2) 1 calc PR E 1
H20C H 0.8232 0.6167 0.8487 0.179 Uiso 0.65(2) 1 calc PR E 1
C202 C 0.7302(13) 0.5583(17) 0.7987(9) 0.174(14) Uiso 0.65(2) 1 d PDU E 1
H20D H 0.7058 0.5203 0.7964 0.261 Uiso 0.65(2) 1 calc PR E 1
H20E H 0.7609 0.5526 0.7687 0.261 Uiso 0.65(2) 1 calc PR E 1
H20F H 0.7086 0.5969 0.7859 0.261 Uiso 0.65(2) 1 calc PR E 1
C20' C 0.7696(8) 0.5770(15) 0.9107(16) 0.092(11) Uiso 0.35(2) 1 d PDU E 2
H20' H 0.7912 0.5409 0.9325 0.111 Uiso 0.35(2) 1 calc PR E 2
C203 C 0.7766(16) 0.6346(18) 0.953(2) 0.117(16) Uiso 0.35(2) 1 d PDU E 2
H20G H 0.7659 0.6238 0.9983 0.175 Uiso 0.35(2) 1 calc PR E 2
H20H H 0.7527 0.6696 0.9359 0.175 Uiso 0.35(2) 1 calc PR E 2
H20I H 0.8158 0.6485 0.9546 0.175 Uiso 0.35(2) 1 calc PR E 2
C204 C 0.790(2) 0.585(3) 0.844(2) 0.19(3) Uiso 0.35(2) 1 d PDU E 2
H20J H 0.7830 0.5457 0.8187 0.284 Uiso 0.35(2) 1 calc PR E 2
H20K H 0.8308 0.5934 0.8475 0.284 Uiso 0.35(2) 1 calc PR E 2
H20L H 0.7712 0.6217 0.8225 0.284 Uiso 0.35(2) 1 calc PR E 2
O21 O 0.3072(3) 0.6097(3) 0.8773(4) 0.073(2) Uani 1 1 d DU . .
C21 C 0.2731(7) 0.6600(7) 0.8576(9) 0.130(6) Uiso 1 1 d DU . .
H21 H 0.2435 0.6567 0.8907 0.156 Uiso 1 1 calc R . .
C211 C 0.2400(10) 0.6526(12) 0.7975(11) 0.207(11) Uiso 1 1 d DU . .
H21A H 0.2269 0.6078 0.7935 0.310 Uiso 1 1 calc R . .
H21B H 0.2627 0.6632 0.7599 0.310 Uiso 1 1 calc R . .
H21C H 0.2076 0.6817 0.7980 0.310 Uiso 1 1 calc R . .
C212 C 0.2953(11) 0.7239(9) 0.8728(12) 0.205(11) Uiso 1 1 d DU . .
H21D H 0.3150 0.7231 0.9163 0.307 Uiso 1 1 calc R . .
H21E H 0.2644 0.7550 0.8732 0.307 Uiso 1 1 calc R . .
H21F H 0.3215 0.7365 0.8392 0.307 Uiso 1 1 calc R . .
Ti10 Ti 0.94208(9) 0.62369(11) 1.42853(12) 0.0738(6) Uani 1 1 d U F .
Ti11 Ti 1.05839(10) 0.58381(14) 1.38799(13) 0.0924(8) Uani 1 1 d U . .
Ti12 Ti 1.04354(9) 0.64393(11) 1.52443(14) 0.0841(7) Uani 1 1 d U . .
Ti13 Ti 0.95316(10) 0.46160(14) 1.36879(13) 0.0935(8) Uani 1 1 d U . .
Ti14 Ti 0.87681(8) 0.50362(11) 1.47186(13) 0.0758(6) Uani 1 1 d U F .
Ti15 Ti 0.92900(9) 0.56508(12) 1.59443(11) 0.0760(6) Uani 1 1 d U . .
O22 O 1.0103(3) 0.5811(4) 1.4639(4) 0.081(2) Uani 1 1 d U F .
O23 O 0.9150(3) 0.5365(4) 1.3980(4) 0.084(2) Uani 1 1 d U F .
O24 O 0.9034(3) 0.5877(4) 1.5084(4) 0.082(2) Uani 1 1 d U F .
O25 O 1.0251(4) 0.5009(4) 1.3598(4) 0.089(3) Uani 1 1 d U . .
O26 O 0.9056(3) 0.4249(4) 1.4413(4) 0.082(2) Uani 1 1 d U . .
O27 O 0.8949(3) 0.4784(5) 1.5658(4) 0.097(3) Uani 1 1 d U . .
O28 O 0.9988(4) 0.6056(4) 1.5949(4) 0.092(3) Uani 1 1 d U . .
O29 O 0.8829(3) 0.6679(5) 1.3983(5) 0.098(3) Uani 1 1 d DU . .
C29 C 0.8287(5) 0.6943(7) 1.3828(6) 0.105(4) Uiso 1 1 d DU H .
H29 H 0.8335 0.7421 1.3780 0.126 Uiso 1 1 calc R . .
C291 C 0.7930(7) 0.6836(9) 1.4399(7) 0.135(6) Uiso 1 1 d DU . .
H29A H 0.8112 0.7025 1.4797 0.203 Uiso 1 1 calc R H .
H29B H 0.7879 0.6371 1.4465 0.203 Uiso 1 1 calc R . .
H29C H 0.7564 0.7041 1.4312 0.203 Uiso 1 1 calc R . .
C292 C 0.8064(7) 0.6705(8) 1.3206(7) 0.124(6) Uiso 1 1 d DU . .
H29D H 0.8326 0.6800 1.2860 0.186 Uiso 1 1 calc R H .
H29E H 0.7704 0.6915 1.3097 0.186 Uiso 1 1 calc R . .
H29F H 0.8008 0.6236 1.3234 0.186 Uiso 1 1 calc R . .
O30 O 0.9909(4) 0.6321(5) 1.3541(5) 0.102(3) Uani 1 1 d DU . .
C30 C 0.9813(16) 0.6523(15) 1.2868(10) 0.137(13) Uiso 0.47(3) 1 d PDU F 1
H30 H 1.0179 0.6472 1.2652 0.164 Uiso 0.47(3) 1 calc PR F 1
C301 C 0.942(2) 0.610(2) 1.2506(18) 0.16(2) Uiso 0.47(3) 1 d PDU F 1
H30A H 0.9539 0.5653 1.2550 0.235 Uiso 0.47(3) 1 calc PR F 1
H30B H 0.9398 0.6226 1.2038 0.235 Uiso 0.47(3) 1 calc PR F 1
H30C H 0.9044 0.6151 1.2686 0.235 Uiso 0.47(3) 1 calc PR F 1
C302 C 0.969(2) 0.7218(15) 1.286(2) 0.20(2) Uiso 0.47(3) 1 d PDU F 1
H30D H 0.9977 0.7451 1.3118 0.293 Uiso 0.47(3) 1 calc PR F 1
H30E H 0.9321 0.7292 1.3048 0.293 Uiso 0.47(3) 1 calc PR F 1
H30F H 0.9676 0.7374 1.2401 0.293 Uiso 0.47(3) 1 calc PR F 1
C30' C 0.9773(17) 0.6612(16) 1.2915(11) 0.123(14) Uiso 0.36(3) 1 d PDU F 2
H30' H 0.9422 0.6866 1.2974 0.148 Uiso 0.36(3) 1 calc PR F 2
C303 C 0.963(2) 0.613(2) 1.2414(15) 0.116(18) Uiso 0.36(3) 1 d PDU F 2
H30G H 0.9341 0.5837 1.2577 0.174 Uiso 0.36(3) 1 calc PR F 2
H30H H 0.9964 0.5876 1.2318 0.174 Uiso 0.36(3) 1 calc PR F 2
H30I H 0.9485 0.6341 1.2010 0.174 Uiso 0.36(3) 1 calc PR F 2
C304 C 1.020(2) 0.7080(18) 1.2730(18) 0.122(18) Uiso 0.36(3) 1 d PDU F 2
H30J H 1.0263 0.7389 1.3091 0.182 Uiso 0.36(3) 1 calc PR F 2
H30K H 1.0063 0.7311 1.2331 0.182 Uiso 0.36(3) 1 calc PR F 2
H30L H 1.0545 0.6853 1.2643 0.182 Uiso 0.36(3) 1 calc PR F 2
O31 O 0.9780(4) 0.6919(4) 1.4845(5) 0.099(3) Uani 1 1 d DU F .
C31 C 0.9614(8) 0.7578(7) 1.4980(9) 0.118(6) Uiso 0.83 1 d PDU . .
H31 H 0.9965 0.7757 1.5197 0.142 Uiso 0.83 1 calc PR H .
C311 C 0.9228(10) 0.7613(11) 1.5514(10) 0.160(9) Uiso 0.83 1 d PDU H .
H31A H 0.9355 0.7321 1.5872 0.239 Uiso 0.83 1 calc PR . .
H31B H 0.8853 0.7484 1.5350 0.239 Uiso 0.83 1 calc PR . .
H31C H 0.9216 0.8057 1.5682 0.239 Uiso 0.83 1 calc PR . .
C312 C 0.9544(11) 0.7992(10) 1.4414(10) 0.163(9) Uiso 0.83 1 d PDU H .
H31D H 0.9849 0.7917 1.4116 0.244 Uiso 0.83 1 calc PR . .
H31E H 0.9549 0.8444 1.4557 0.244 Uiso 0.83 1 calc PR . .
H31F H 0.9184 0.7897 1.4182 0.244 Uiso 0.83 1 calc PR . .
O32 O 1.0896(4) 0.6534(5) 1.4451(5) 0.102(3) Uani 1 1 d DU H .
C32 C 1.1346(7) 0.6970(9) 1.4304(11) 0.145(8) Uiso 0.83 1 d PDU . .
H32 H 1.1407 0.6909 1.3823 0.174 Uiso 0.83 1 calc PR H .
C321 C 1.1874(9) 0.6762(14) 1.4645(15) 0.206(13) Uiso 0.83 1 d PDU H .
H32A H 1.1934 0.6301 1.4564 0.309 Uiso 0.83 1 calc PR . .
H32B H 1.1851 0.6836 1.5121 0.309 Uiso 0.83 1 calc PR . .
H32C H 1.2186 0.7011 1.4478 0.309 Uiso 0.83 1 calc PR . .
C322 C 1.1186(13) 0.7648(10) 1.4374(18) 0.237(16) Uiso 0.83 1 d PDU H .
H32D H 1.0830 0.7726 1.4129 0.356 Uiso 0.83 1 calc PR . .
H32E H 1.1477 0.7925 1.4197 0.356 Uiso 0.83 1 calc PR . .
H32F H 1.1145 0.7748 1.4842 0.356 Uiso 0.83 1 calc PR . .
O33 O 1.1012(4) 0.5953(5) 1.3212(5) 0.112(3) Uani 1 1 d DU . .
C33 C 1.1446(8) 0.5957(11) 1.2739(10) 0.179(8) Uiso 1 1 d DU F .
H33 H 1.1487 0.6402 1.2553 0.215 Uiso 1 1 calc R . .
C331 C 1.1978(9) 0.5757(15) 1.3083(14) 0.238(13) Uiso 1 1 d DU . .
H33A H 1.2082 0.6075 1.3426 0.357 Uiso 1 1 calc R F .
H33B H 1.2274 0.5731 1.2765 0.357 Uiso 1 1 calc R . .
H33C H 1.1928 0.5333 1.3288 0.357 Uiso 1 1 calc R . .
C332 C 1.1267(12) 0.5508(15) 1.2212(12) 0.262(15) Uiso 1 1 d DU . .
H33D H 1.0921 0.5667 1.1992 0.394 Uiso 1 1 calc R F .
H33E H 1.1202 0.5081 1.2402 0.394 Uiso 1 1 calc R . .
H33F H 1.1561 0.5477 1.1890 0.394 Uiso 1 1 calc R . .
O34 O 0.9329(12) 0.4550(18) 1.2834(15) 0.125(9) Uiso 0.47(3) 1 d PDU G 1
C34 C 0.9393(16) 0.438(2) 1.2160(16) 0.162(14) Uiso 0.47(3) 1 d PDU G 1
H34 H 0.9202 0.4722 1.1886 0.194 Uiso 0.47(3) 1 calc PR G 1
C341 C 0.9986(19) 0.439(3) 1.201(3) 0.21(2) Uiso 0.47(3) 1 d PDU G 1
H34A H 1.0155 0.4795 1.2171 0.316 Uiso 0.47(3) 1 calc PR G 1
H34B H 1.0020 0.4365 1.1527 0.316 Uiso 0.47(3) 1 calc PR G 1
H34C H 1.0179 0.4023 1.2218 0.316 Uiso 0.47(3) 1 calc PR G 1
C342 C 0.910(3) 0.377(3) 1.201(3) 0.34(4) Uiso 0.47(3) 1 d PDU G 1
H34D H 0.8702 0.3812 1.2115 0.513 Uiso 0.47(3) 1 calc PR G 1
H34E H 0.9270 0.3417 1.2266 0.513 Uiso 0.47(3) 1 calc PR G 1
H34F H 0.9119 0.3673 1.1535 0.513 Uiso 0.47(3) 1 calc PR G 1
O34' O 0.9228(8) 0.4295(11) 1.2958(9) 0.080(6) Uiso 0.53(3) 1 d PDU G 2
C34' C 0.9346(14) 0.3966(18) 1.2362(13) 0.169(14) Uiso 0.53(3) 1 d PDU G 2
H34' H 0.9241 0.3504 1.2427 0.202 Uiso 0.53(3) 1 calc PR G 2
C343 C 0.8990(19) 0.420(3) 1.1802(16) 0.25(3) Uiso 0.53(3) 1 d PDU G 2
H34G H 0.8595 0.4176 1.1913 0.380 Uiso 0.53(3) 1 calc PR G 2
H34H H 0.9052 0.3940 1.1411 0.380 Uiso 0.53(3) 1 calc PR G 2
H34I H 0.9085 0.4655 1.1711 0.380 Uiso 0.53(3) 1 calc PR G 2
C344 C 0.9948(13) 0.397(2) 1.2244(19) 0.155(15) Uiso 0.53(3) 1 d PDU G 2
H34J H 1.0155 0.3772 1.2620 0.233 Uiso 0.53(3) 1 calc PR G 2
H34K H 1.0075 0.4418 1.2192 0.233 Uiso 0.53(3) 1 calc PR G 2
H34L H 1.0017 0.3727 1.1841 0.233 Uiso 0.53(3) 1 calc PR G 2
O35 O 0.8046(3) 0.5041(4) 1.4570(4) 0.088(2) Uani 1 1 d DU . .
C35 C 0.7548(6) 0.4917(8) 1.4179(7) 0.113(5) Uiso 1 1 d DU G .
H35 H 0.7424 0.5343 1.3992 0.136 Uiso 1 1 calc R . .
C351 C 0.7111(8) 0.4716(11) 1.4624(10) 0.174(9) Uiso 1 1 d DU . .
H35A H 0.7073 0.5043 1.4968 0.261 Uiso 1 1 calc R G .
H35B H 0.7216 0.4301 1.4828 0.261 Uiso 1 1 calc R . .
H35C H 0.6754 0.4670 1.4371 0.261 Uiso 1 1 calc R . .
C352 C 0.7671(9) 0.4512(10) 1.3619(8) 0.161(8) Uiso 1 1 d DU . .
H35D H 0.7966 0.4715 1.3369 0.242 Uiso 1 1 calc R G .
H35E H 0.7332 0.4461 1.3333 0.242 Uiso 1 1 calc R . .
H35F H 0.7799 0.4087 1.3777 0.242 Uiso 1 1 calc R . .
O36 O 0.8874(4) 0.6025(5) 1.6519(5) 0.103(3) Uani 1 1 d DU G .
C36 C 0.8344(6) 0.6214(9) 1.6760(9) 0.137(6) Uiso 1 1 d DU . .
H36 H 0.8263 0.5929 1.7143 0.164 Uiso 1 1 calc R G .
C361 C 0.7901(8) 0.6111(11) 1.6241(10) 0.175(9) Uiso 1 1 d DU G .
H36A H 0.7896 0.5655 1.6109 0.263 Uiso 1 1 calc R . .
H36B H 0.7976 0.6381 1.5858 0.263 Uiso 1 1 calc R . .
H36C H 0.7537 0.6229 1.6411 0.263 Uiso 1 1 calc R . .
C362 C 0.8387(11) 0.6881(10) 1.6999(14) 0.239(14) Uiso 1 1 d DU G .
H36D H 0.8684 0.6910 1.7347 0.358 Uiso 1 1 calc R . .
H36E H 0.8030 0.7012 1.7177 0.358 Uiso 1 1 calc R . .
H36F H 0.8477 0.7167 1.6633 0.358 Uiso 1 1 calc R . .
O37 O 1.0718(7) 0.7059(8) 1.5790(10) 0.078(5) Uiso 0.57(3) 1 d PDU H 1
C37 C 1.0909(11) 0.7507(15) 1.6288(15) 0.151(13) Uiso 0.57(3) 1 d PDU H 1
H37 H 1.0868 0.7939 1.6071 0.182 Uiso 0.57(3) 1 calc PR H 1
C371 C 1.1507(11) 0.745(2) 1.6437(18) 0.162(15) Uiso 0.57(3) 1 d PDU H 1
H37A H 1.1701 0.7379 1.6027 0.244 Uiso 0.57(3) 1 calc PR H 1
H37B H 1.1577 0.7077 1.6732 0.244 Uiso 0.57(3) 1 calc PR H 1
H37C H 1.1647 0.7842 1.6653 0.244 Uiso 0.57(3) 1 calc PR H 1
C372 C 1.0530(17) 0.753(3) 1.6828(19) 0.27(3) Uiso 0.57(3) 1 d PDU H 1
H37D H 1.0142 0.7551 1.6649 0.407 Uiso 0.57(3) 1 calc PR H 1
H37E H 1.0611 0.7922 1.7094 0.407 Uiso 0.57(3) 1 calc PR H 1
H37F H 1.0582 0.7149 1.7105 0.407 Uiso 0.57(3) 1 calc PR H 1
O37' O 1.0769(9) 0.7138(11) 1.5508(14) 0.085(7) Uiso 0.43(3) 1 d PDU H 2
C37' C 1.1158(14) 0.7516(16) 1.5907(17) 0.130(13) Uiso 0.43(3) 1 d PDU H 2
H37' H 1.1500 0.7588 1.5650 0.156 Uiso 0.43(3) 1 calc PR H 2
C373 C 1.092(3) 0.8148(17) 1.605(3) 0.25(3) Uiso 0.43(3) 1 d PDU H 2
H37G H 1.0793 0.8360 1.5642 0.374 Uiso 0.43(3) 1 calc PR H 2
H37H H 1.1203 0.8416 1.6285 0.374 Uiso 0.43(3) 1 calc PR H 2
H37I H 1.0598 0.8092 1.6335 0.374 Uiso 0.43(3) 1 calc PR H 2
C374 C 1.132(3) 0.714(3) 1.650(2) 0.21(3) Uiso 0.43(3) 1 d PDU H 2
H37J H 1.1471 0.6719 1.6374 0.317 Uiso 0.43(3) 1 calc PR H 2
H37K H 1.0996 0.7074 1.6771 0.317 Uiso 0.43(3) 1 calc PR H 2
H37L H 1.1613 0.7375 1.6764 0.317 Uiso 0.43(3) 1 calc PR H 2
O1S O 1.0063(16) 1.014(2) 1.534(2) 0.31(3) Uiso 0.50 1 d PDU I -1
C1S C 1.0532(15) 0.9786(18) 1.5139(19) 0.166(16) Uiso 0.50 1 d PDU I -1
C2S C 1.069(2) 0.925(2) 1.556(2) 0.20(2) Uiso 0.50 1 d PDU I -1
C3S C 1.0949(18) 1.017(2) 1.483(2) 0.184(18) Uiso 0.50 1 d PDU I -1

loop_
_atom_site_aniso_label
_atom_site_aniso_U_11
_atom_site_aniso_U_22
_atom_site_aniso_U_33
_atom_site_aniso_U_23
_atom_site_aniso_U_13
_atom_site_aniso_U_12
Br10 0.0588(9) 0.0476(8) 0.0538(8) -0.0035(6) 0.0036(6) -0.0057(6)
Ti1 0.0498(10) 0.0423(9) 0.0434(9) -0.0046(7) -0.0026(7) -0.0058(8)
Ti2 0.0469(10) 0.0367(9) 0.0499(9) -0.0042(7) 0.0062(7) -0.0107(7)
Ti3 0.0444(10) 0.0366(9) 0.0487(9) -0.0032(7) 0.0076(7) -0.0017(7)
Ti4 0.0569(11) 0.0427(10) 0.0424(9) -0.0013(7) 0.0130(7) -0.0055(8)
Ti5 0.0381(10) 0.0571(11) 0.0802(13) -0.0221(10) 0.0006(9) -0.0083(8)
Ti6 0.0718(12) 0.0334(9) 0.0495(10) 0.0033(8) 0.0005(8) -0.0013(8)
Ti7 0.0405(18) 0.0384(18) 0.0551(19) 0.0009(15) 0.0061(15) -0.0022(14)
Ti8 0.0409(18) 0.0401(18) 0.0488(18) 0.0019(15) -0.0029(14) -0.0005(14)
Ti9 0.052(2) 0.0427(19) 0.0410(17) 0.0060(15) 0.0000(14) -0.0072(15)
Co1 0.0491(15) 0.0371(13) 0.0465(13) 0.0079(11) 0.0093(11) -0.0061(11)
Co2 0.0552(15) 0.0421(14) 0.0414(13) 0.0069(11) -0.0021(11) -0.0018(12)
Co3 0.0371(14) 0.0567(16) 0.0660(16) -0.0082(13) 0.0113(12) -0.0075(12)
Co4 0.0493(15) 0.0442(14) 0.0544(15) 0.0008(12) 0.0105(11) -0.0128(12)
Co5 0.0565(17) 0.0489(16) 0.0594(16) 0.0085(13) -0.0186(13) -0.0038(13)
Co6 0.0389(14) 0.0443(15) 0.0777(18) 0.0012(13) -0.0040(12) 0.0029(11)
Br1 0.0690(9) 0.0543(19) 0.068(4) 0.010(3) 0.003(3) -0.0199(12)
Br2 0.096(6) 0.055(2) 0.0639(8) 0.0085(9) -0.025(2) -0.008(5)
Br3 0.0436(8) 0.089(3) 0.132(3) -0.0130(18) 0.0093(19) 0.0066(14)
Br4 0.0690(9) 0.0543(19) 0.068(4) 0.010(3) 0.003(3) -0.0199(12)
Br5 0.096(6) 0.055(2) 0.0639(8) 0.0085(9) -0.025(2) -0.008(5)
Br6 0.0436(8) 0.089(3) 0.132(3) -0.0130(18) 0.0093(19) 0.0066(14)
O1 0.047(3) 0.041(3) 0.048(3) -0.006(3) 0.000(3) -0.004(3)
O2 0.044(3) 0.039(3) 0.047(3) -0.001(3) 0.003(3) -0.002(3)
O3 0.046(3) 0.040(3) 0.046(3) -0.001(3) 0.008(3) -0.006(3)
O4 0.051(4) 0.043(4) 0.085(4) 0.001(3) 0.003(3) -0.007(3)
O5 0.043(3) 0.041(3) 0.060(4) 0.001(3) -0.003(3) 0.000(3)
O6 0.044(3) 0.065(4) 0.049(3) -0.003(3) 0.003(3) -0.004(3)
O7 0.056(4) 0.043(3) 0.049(3) 0.004(3) 0.010(3) 0.001(3)
O8 0.057(4) 0.044(3) 0.049(3) -0.004(3) -0.009(3) 0.003(3)
O9 0.056(4) 0.056(4) 0.059(4) 0.008(3) -0.006(3) -0.019(3)
O10 0.045(3) 0.046(3) 0.060(4) -0.002(3) 0.008(3) -0.006(3)
O11 0.069(4) 0.051(4) 0.055(4) -0.008(3) 0.021(3) -0.015(3)
O12 0.052(4) 0.048(3) 0.044(3) 0.007(3) 0.001(3) -0.005(3)
O13 0.077(4) 0.064(4) 0.051(4) -0.016(3) -0.024(3) 0.002(3)
O14 0.070(4) 0.047(4) 0.072(4) -0.012(3) 0.017(3) -0.032(3)
O15 0.058(4) 0.050(4) 0.071(4) -0.012(3) 0.017(3) 0.007(3)
O16 0.040(4) 0.070(4) 0.081(4) -0.015(4) -0.011(3) -0.019(3)
O17 0.070(4) 0.029(3) 0.077(4) 0.005(3) 0.005(3) -0.001(3)
O18 0.074(4) 0.066(4) 0.038(3) -0.003(3) 0.021(3) -0.007(3)
O19 0.077(4) 0.048(4) 0.049(3) 0.015(3) 0.000(3) -0.008(3)
O20 0.055(4) 0.066(4) 0.087(5) -0.005(4) 0.011(3) -0.008(3)
O21 0.063(4) 0.059(4) 0.096(5) -0.001(4) 0.000(4) -0.003(3)
Ti10 0.0547(12) 0.0713(14) 0.0946(15) 0.0117(11) -0.0039(11) 0.0114(10)
Ti11 0.0664(15) 0.1042(19) 0.1080(18) 0.0171(15) 0.0183(13) 0.0044(13)
Ti12 0.0562(13) 0.0692(14) 0.125(2) -0.0126(13) -0.0128(12) 0.0027(11)
Ti13 0.0650(14) 0.124(2) 0.0898(16) -0.0284(15) -0.0168(12) 0.0200(14)
Ti14 0.0404(11) 0.0762(14) 0.1103(17) -0.0013(12) -0.0007(10) 0.0030(10)
Ti15 0.0565(12) 0.0944(16) 0.0772(14) -0.0082(12) 0.0036(10) 0.0247(11)
O22 0.068(5) 0.086(5) 0.089(5) 0.007(4) -0.004(4) 0.023(4)
O23 0.075(5) 0.092(5) 0.085(5) 0.005(4) -0.003(4) 0.016(4)
O24 0.063(4) 0.091(5) 0.093(5) 0.003(4) 0.005(4) 0.016(4)
O25 0.084(5) 0.110(6) 0.073(5) -0.003(4) 0.011(4) 0.018(4)
O26 0.051(4) 0.081(5) 0.110(5) -0.008(4) -0.016(4) -0.005(4)
O27 0.052(4) 0.159(7) 0.082(5) -0.007(5) 0.022(4) -0.041(5)
O28 0.087(5) 0.090(5) 0.097(5) -0.024(4) -0.002(4) 0.006(4)
O29 0.079(5) 0.104(6) 0.110(6) 0.010(5) -0.009(4) 0.024(5)
O30 0.097(6) 0.107(6) 0.102(6) 0.030(5) 0.010(5) 0.018(5)
O31 0.090(5) 0.082(5) 0.126(6) -0.003(5) 0.001(5) 0.020(4)
O32 0.065(5) 0.105(6) 0.137(6) 0.013(5) 0.003(5) -0.009(4)
O33 0.101(6) 0.126(7) 0.111(6) 0.023(5) 0.030(5) 0.016(5)
O35 0.048(4) 0.101(6) 0.114(6) 0.009(5) -0.009(4) 0.007(4)
O36 0.087(5) 0.123(6) 0.100(5) -0.012(5) 0.022(5) 0.040(5)

loop_
_atom_type_symbol
_atom_type_description
_atom_type_scat_dispersion_real
_atom_type_scat_dispersion_imag
_atom_type_scat_source
C C 0.0033 0.0016 'International Tables Vol C Tables 4.2.6.8 and 6.1.1.4'
H H 0.0000 0.0000 'International Tables Vol C Tables 4.2.6.8 and 6.1.1.4'
O O 0.0106 0.0060 'International Tables Vol C Tables 4.2.6.8 and 6.1.1.4'
Ti Ti 0.2776 0.4457 'International Tables Vol C Tables 4.2.6.8 and 6.1.1.4'
Br Br -0.2901 2.4595 'International Tables Vol C Tables 4.2.6.8 and 6.1.1.4'
Co Co 0.3494 0.9721 'International Tables Vol C Tables 4.2.6.8 and 6.1.1.4'

loop_
_geom_angle_atom_site_label_1
_geom_angle_atom_site_label_2
_geom_angle_atom_site_label_3
_geom_angle
_geom_angle_site_symmetry_1
_geom_angle_site_symmetry_3
O13 Ti1 O12 107.1(3) . .
O13 Ti1 O4 106.3(3) . .
O12 Ti1 O4 92.2(3) . .
O13 Ti1 O1 105.6(3) . .
O12 Ti1 O1 147.2(3) . .
O4 Ti1 O1 79.8(3) . .
O13 Ti1 O3 105.3(3) . .
O12 Ti1 O3 80.0(3) . .
O4 Ti1 O3 148.4(3) . .
O1 Ti1 O3 90.2(2) . .
O13 Ti1 Ti4 109.8(3) . .
O12 Ti1 Ti4 39.27(19) . .
O4 Ti1 Ti4 125.9(2) . .
O1 Ti1 Ti4 125.09(19) . .
O3 Ti1 Ti4 40.83(17) . .
O13 Ti1 Ti5 109.8(3) . .
O12 Ti1 Ti5 125.2(2) . .
O4 Ti1 Ti5 39.2(2) . .
O1 Ti1 Ti5 40.61(18) . .
O3 Ti1 Ti5 125.17(18) . .
Ti4 Ti1 Ti5 140.38(7) . .
O14 Ti2 O6 103.3(3) . .
O14 Ti2 O7 106.5(3) . .
O6 Ti2 O7 93.1(3) . .
O14 Ti2 O1 104.2(3) . .
O6 Ti2 O1 81.1(3) . .
O7 Ti2 O1 149.3(3) . .
O14 Ti2 O2 106.8(3) . .
O6 Ti2 O2 149.9(3) . .
O7 Ti2 O2 79.5(3) . .
O1 Ti2 O2 90.5(3) . .
O14 Ti2 Ti5 107.3(3) . .
O6 Ti2 Ti5 40.26(19) . .
O7 Ti2 Ti5 127.26(19) . .
O1 Ti2 Ti5 40.82(18) . .
O2 Ti2 Ti5 125.87(18) . .
O14 Ti2 Ti6 111.0(3) . .
O6 Ti2 Ti6 126.8(2) . .
O7 Ti2 Ti6 39.24(19) . .
O1 Ti2 Ti6 125.33(19) . .
O2 Ti2 Ti6 40.29(17) . .
Ti5 Ti2 Ti6 141.65(7) . .
O15 Ti3 O10 105.7(3) . .
O15 Ti3 O9 106.4(3) . .
O10 Ti3 O9 92.5(3) . .
O15 Ti3 O3 105.7(3) . .
O10 Ti3 O3 80.7(3) . .
O9 Ti3 O3 147.8(3) . .
O15 Ti3 O2 105.8(3) . .
O10 Ti3 O2 148.4(3) . .
O9 Ti3 O2 79.5(3) . .
O3 Ti3 O2 89.9(2) . .
O15 Ti3 Ti4 109.9(2) . .
O10 Ti3 Ti4 40.23(19) . .
O9 Ti3 Ti4 126.2(2) . .
O3 Ti3 Ti4 40.53(17) . .
O2 Ti3 Ti4 124.59(18) . .
O15 Ti3 Ti6 109.7(2) . .
O10 Ti3 Ti6 126.3(2) . .
O9 Ti3 Ti6 39.40(19) . .
O3 Ti3 Ti6 124.47(18) . .
O2 Ti3 Ti6 40.10(17) . .
Ti4 Ti3 Ti6 140.34(7) . .
O18 Ti4 O11 109.4(3) . .
O18 Ti4 O12 107.1(3) . .
O11 Ti4 O12 89.9(3) . .
O18 Ti4 O10 108.4(3) . .
O11 Ti4 O10 89.0(3) . .
O12 Ti4 O10 142.7(3) . .
O18 Ti4 O3 108.5(3) . .
O11 Ti4 O3 142.0(3) . .
O12 Ti4 O3 79.6(3) . .
O10 Ti4 O3 78.7(2) . .
O18 Ti4 Ti7 118.0(3) . .
O11 Ti4 Ti7 45.3(2) . .
O12 Ti4 Ti7 123.7(2) . .
O10 Ti4 Ti7 43.67(19) . .
O3 Ti4 Ti7 113.29(19) . .
O18 Ti4 Ti9 114.8(2) . 3_667
O11 Ti4 Ti9 46.1(2) . 3_667
O12 Ti4 Ti9 43.8(2) . 3_667
O10 Ti4 Ti9 125.1(2) . 3_667
O3 Ti4 Ti9 115.39(19) . 3_667
Ti7 Ti4 Ti9 85.61(10) . 3_667
O18 Ti4 Ti1 111.9(2) . .
O11 Ti4 Ti1 121.7(2) . .
O12 Ti4 Ti1 39.52(18) . .
O10 Ti4 Ti1 114.01(18) . .
O3 Ti4 Ti1 40.08(18) . .
Ti7 Ti4 Ti1 129.74(9) . .
Ti9 Ti4 Ti1 79.39(8) 3_667 .
O18 Ti4 Ti3 113.3(2) . .
O11 Ti4 Ti3 120.2(2) . .
O12 Ti4 Ti3 114.14(19) . .
O10 Ti4 Ti3 39.01(18) . .
O3 Ti4 Ti3 39.69(18) . .
Ti7 Ti4 Ti3 77.82(8) . .
Ti9 Ti4 Ti3 131.38(9) 3_667 .
Ti1 Ti4 Ti3 77.21(6) . .
O16 Ti5 O5 109.4(3) . .
O16 Ti5 O4 108.1(3) . .
O5 Ti5 O4 89.8(3) . .
O16 Ti5 O6 107.3(3) . .
O5 Ti5 O6 89.3(3) . .
O4 Ti5 O6 142.6(3) . .
O16 Ti5 O1 109.5(3) . .
O5 Ti5 O1 141.1(3) . .
O4 Ti5 O1 79.0(3) . .
O6 Ti5 O1 78.5(3) . .
O16 Ti5 Ti8 117.8(3) . .
O5 Ti5 Ti8 44.4(2) . .
O4 Ti5 Ti8 45.4(2) . .
O6 Ti5 Ti8 122.6(2) . .
O1 Ti5 Ti8 114.4(2) . .
O16 Ti5 Ti7 115.8(3) . 3_667
O5 Ti5 Ti7 43.2(2) . 3_667
O4 Ti5 Ti7 123.2(2) . 3_667
O6 Ti5 Ti7 46.1(2) . 3_667
O1 Ti5 Ti7 115.5(2) . 3_667
Ti8 Ti5 Ti7 81.85(10) . 3_667
O16 Ti5 Ti2 113.2(3) . .
O5 Ti5 Ti2 119.9(2) . .
O4 Ti5 Ti2 113.8(2) . .
O6 Ti5 Ti2 38.87(19) . .
O1 Ti5 Ti2 39.66(18) . .
Ti8 Ti5 Ti2 128.84(9) . .
Ti7 Ti5 Ti2 80.23(9) 3_667 .
O16 Ti5 Ti1 113.5(3) . .
O5 Ti5 Ti1 120.8(2) . .
O4 Ti5 Ti1 39.4(2) . .
O6 Ti5 Ti1 113.5(2) . .
O1 Ti5 Ti1 39.71(18) . .
Ti8 Ti5 Ti1 79.59(9) . .
Ti7 Ti5 Ti1 130.50(9) 3_667 .
Ti2 Ti5 Ti1 76.79(6) . .
O17 Ti6 O8 110.0(3) . .
O17 Ti6 O7 107.8(3) . .
O8 Ti6 O7 89.4(3) . .
O17 Ti6 O9 108.0(3) . .
O8 Ti6 O9 89.1(3) . .
O7 Ti6 O9 142.3(3) . .
O17 Ti6 O2 106.9(3) . .
O8 Ti6 O2 143.1(3) . .
O7 Ti6 O2 79.3(3) . .
O9 Ti6 O2 79.5(3) . .
O17 Ti6 Ti8 119.4(2) . 3_667
O8 Ti6 Ti8 45.1(2) . 3_667
O7 Ti6 Ti8 121.9(2) . 3_667
O9 Ti6 Ti8 44.1(2) . 3_667
O2 Ti6 Ti8 113.85(19) . 3_667
O17 Ti6 Ti9 116.4(2) . .
O8 Ti6 Ti9 44.1(2) . .
O7 Ti6 Ti9 45.32(19) . .
O9 Ti6 Ti9 123.2(2) . .
O2 Ti6 Ti9 116.53(19) . .
Ti8 Ti6 Ti9 82.66(10) 3_667 .
O17 Ti6 Ti2 112.0(2) . .
O8 Ti6 Ti2 121.2(2) . .
O7 Ti6 Ti2 39.32(18) . .
O9 Ti6 Ti2 114.1(2) . .
O2 Ti6 Ti2 40.03(17) . .
Ti8 Ti6 Ti2 128.20(9) 3_667 .
Ti9 Ti6 Ti2 80.43(9) . .
O17 Ti6 Ti3 111.5(2) . .
O8 Ti6 Ti3 121.4(2) . .
O7 Ti6 Ti3 114.32(19) . .
O9 Ti6 Ti3 39.43(19) . .
O2 Ti6 Ti3 40.11(17) . .
Ti8 Ti6 Ti3 78.58(8) 3_667 .
Ti9 Ti6 Ti3 131.78(9) . .
Ti2 Ti6 Ti3 77.35(6) . .
Co3 Ti7 O20 65.4(3) 3_667 3_667
Co3 Ti7 O5 63.8(2) 3_667 3_667
O20 Ti7 O5 106.1(3) 3_667 3_667
Co3 Ti7 Co4 129.8(2) 3_667 3_667
O20 Ti7 Co4 64.6(3) 3_667 3_667
O5 Ti7 Co4 137.2(3) 3_667 3_667
Co3 Ti7 O10 63.2(2) 3_667 .
O20 Ti7 O10 108.9(3) 3_667 .
O5 Ti7 O10 91.7(3) 3_667 .
Co4 Ti7 O10 131.1(3) 3_667 .
Co3 Ti7 O6 139.2(3) 3_667 3_667
O20 Ti7 O6 104.2(3) 3_667 3_667
O5 Ti7 O6 83.8(3) 3_667 3_667
Co4 Ti7 O6 60.9(2) 3_667 3_667
O10 Ti7 O6 146.6(3) . 3_667
Co3 Ti7 O11 132.5(3) 3_667 .
O20 Ti7 O11 101.4(3) 3_667 .
O5 Ti7 O11 152.4(3) 3_667 .
Co4 Ti7 O11 55.6(2) 3_667 .
O10 Ti7 O11 81.3(3) . .
O6 Ti7 O11 87.5(3) 3_667 .
Co3 Ti7 Ti5 100.37(18) 3_667 3_667
O20 Ti7 Ti5 110.1(3) 3_667 3_667
O5 Ti7 Ti5 40.12(19) 3_667 3_667
Co4 Ti7 Ti5 101.02(15) 3_667 3_667
O10 Ti7 Ti5 124.5(2) . 3_667
O6 Ti7 Ti5 43.68(19) 3_667 3_667
O11 Ti7 Ti5 126.3(2) . 3_667
Co3 Ti7 Ti4 100.48(17) 3_667 .
O20 Ti7 Ti4 110.7(3) 3_667 .
O5 Ti7 Ti4 128.1(2) 3_667 .
Co4 Ti7 Ti4 92.08(14) 3_667 .
O10 Ti7 Ti4 42.48(19) . .
O6 Ti7 Ti4 119.5(2) 3_667 .
O11 Ti7 Ti4 38.89(18) . .
Ti5 Ti7 Ti4 138.94(13) 3_667 .
Co6 Ti8 O21 61.1(3) 3_667 3_667
Co6 Ti8 Co5 123.3(2) 3_667 3_667
O21 Ti8 Co5 62.2(3) 3_667 3_667
Co6 Ti8 O5 62.2(2) 3_667 .
O21 Ti8 O5 102.7(3) 3_667 .
Co5 Ti8 O5 134.9(3) 3_667 .
Co6 Ti8 O9 64.0(2) 3_667 3_667
O21 Ti8 O9 106.4(3) 3_667 3_667
Co5 Ti8 O9 133.4(3) 3_667 3_667
O5 Ti8 O9 90.9(3) . 3_667
Co6 Ti8 O4 135.0(3) 3_667 .
O21 Ti8 O4 104.2(3) 3_667 .
Co5 Ti8 O4 63.0(2) 3_667 .
O5 Ti8 O4 83.1(3) . .
O9 Ti8 O4 149.4(3) 3_667 .
Co6 Ti8 O8 131.9(3) 3_667 3_667
O21 Ti8 O8 100.8(3) 3_667 3_667
Co5 Ti8 O8 58.7(2) 3_667 3_667
O5 Ti8 O8 156.5(3) . 3_667
O9 Ti8 O8 82.4(3) 3_667 3_667
O4 Ti8 O8 91.2(3) . 3_667
Co6 Ti8 Ti5 98.35(16) 3_667 .
O21 Ti8 Ti5 108.7(3) 3_667 .
Co5 Ti8 Ti5 101.12(15) 3_667 .
O5 Ti8 Ti5 40.27(19) . .
O9 Ti8 Ti5 124.4(2) 3_667 .
O4 Ti8 Ti5 42.8(2) . .
O8 Ti8 Ti5 129.6(2) 3_667 .
Co6 Ti8 Ti6 100.80(16) 3_667 3_667
O21 Ti8 Ti6 110.1(3) 3_667 3_667
Co5 Ti8 Ti6 96.08(15) 3_667 3_667
O5 Ti8 Ti6 128.3(2) . 3_667
O9 Ti8 Ti6 42.42(19) 3_667 3_667
O4 Ti8 Ti6 123.7(2) . 3_667
O8 Ti8 Ti6 40.11(18) 3_667 3_667
Ti5 Ti8 Ti6 141.14(13) . 3_667
Co2 Ti9 O19 68.8(3) 3_667 3_667
Co2 Ti9 Co1 136.7(2) 3_667 3_667
O19 Ti9 Co1 68.0(3) 3_667 3_667
Co2 Ti9 O8 61.1(2) 3_667 .
O19 Ti9 O8 107.8(3) 3_667 .
Co1 Ti9 O8 137.6(3) 3_667 .
Co2 Ti9 O7 139.0(3) 3_667 .
O19 Ti9 O7 110.5(3) 3_667 .
Co1 Ti9 O7 62.6(2) 3_667 .
O8 Ti9 O7 82.0(3) . .
Co2 Ti9 O12 62.2(2) 3_667 3_667
O19 Ti9 O12 107.8(3) 3_667 3_667
Co1 Ti9 O12 130.7(3) 3_667 3_667
O8 Ti9 O12 91.4(3) . 3_667
O7 Ti9 O12 141.4(3) . 3_667
Co2 Ti9 O11 133.2(3) 3_667 3_667
O19 Ti9 O11 102.4(3) 3_667 3_667
Co1 Ti9 O11 56.1(2) 3_667 3_667
O8 Ti9 O11 149.7(3) . 3_667
O7 Ti9 O11 87.7(3) . 3_667
O12 Ti9 O11 79.0(3) 3_667 3_667
Co2 Ti9 Ti6 99.19(17) 3_667 .
O19 Ti9 Ti6 115.1(3) 3_667 .
Co1 Ti9 Ti6 101.37(16) 3_667 .
O8 Ti9 Ti6 39.95(18) . .
O7 Ti9 Ti6 42.07(19) . .
O12 Ti9 Ti6 122.0(2) 3_667 .
O11 Ti9 Ti6 124.3(2) 3_667 .
Co2 Ti9 Ti4 98.66(16) 3_667 3_667
O19 Ti9 Ti4 108.5(3) 3_667 3_667
Co1 Ti9 Ti4 92.13(16) 3_667 3_667
O8 Ti9 Ti4 126.7(2) . 3_667
O7 Ti9 Ti4 118.7(2) . 3_667
O12 Ti9 Ti4 40.64(19) 3_667 3_667
O11 Ti9 Ti4 38.43(18) 3_667 3_667
Ti6 Ti9 Ti4 136.29(12) . 3_667
Ti9 Co1 O11 71.3(2) 3_667 .
Ti9 Co1 O19 54.7(2) 3_667 .
O11 Co1 O19 103.9(3) . .
Ti9 Co1 O7 65.0(2) 3_667 3_667
O11 Co1 O7 96.8(3) . 3_667
O19 Co1 O7 103.0(3) . 3_667
Ti9 Co1 Co4 123.60(17) 3_667 3_667
O11 Co1 Co4 56.2(2) . 3_667
O19 Co1 Co4 151.2(2) . 3_667
O7 Co1 Co4 100.2(2) 3_667 3_667
Ti9 Co1 Br1 168.4(3) 3_667 .
O11 Co1 Br1 112.5(4) . .
O19 Co1 Br1 114.0(3) . .
O7 Co1 Br1 123.8(3) 3_667 .
Co4 Co1 Br1 64.6(3) 3_667 .
Ti9 Co1 Br4 174.1(4) 3_667 3_667
O11 Co1 Br4 114.5(4) . 3_667
O19 Co1 Br4 121.0(3) . 3_667
O7 Co1 Br4 114.3(3) 3_667 3_667
Co4 Co1 Br4 62.2(3) 3_667 3_667
Br1 Co1 Br4 9.7(4) . 3_667
Ti9 Co2 O8 67.9(2) 3_667 3_667
Ti9 Co2 O19 56.7(2) 3_667 .
O8 Co2 O19 104.4(3) 3_667 .
Ti9 Co2 O12 68.0(2) 3_667 .
O8 Co2 O12 97.8(3) 3_667 .
O19 Co2 O12 103.9(3) . .
Ti9 Co2 Co5 119.58(18) 3_667 3_667
O8 Co2 Co5 54.9(2) 3_667 3_667
O19 Co2 Co5 150.3(3) . 3_667
O12 Co2 Co5 100.3(2) . 3_667
Ti9 Co2 Br2 176.6(6) 3_667 .
O8 Co2 Br2 114.0(5) 3_667 .
O19 Co2 Br2 120.0(6) . .
O12 Co2 Br2 114.0(7) . .
Co5 Co2 Br2 63.2(4) 3_667 .
Ti9 Co2 Br5 174.7(6) 3_667 3_667
O8 Co2 Br5 108.2(4) 3_667 3_667
O19 Co2 Br5 122.5(5) . 3_667
O12 Co2 Br5 116.7(7) . 3_667
Co5 Co2 Br5 58.1(4) 3_667 3_667
Br2 Co2 Br5 5.9(9) . 3_667
Ti7 Co3 O20 61.3(3) 3_667 .
Ti7 Co3 O5 66.0(2) 3_667 .
O20 Co3 O5 104.9(3) . .
Ti7 Co3 O10 67.7(2) 3_667 3_667
O20 Co3 O10 109.2(3) . 3_667
O5 Co3 O10 95.0(3) . 3_667
Ti7 Co3 Br3 171.2(2) 3_667 .
O20 Co3 Br3 111.7(3) . .
O5 Co3 Br3 113.0(2) . .
O10 Co3 Br3 120.9(3) 3_667 .
Ti7 Co3 Co6 114.38(18) 3_667 3_667
O20 Co3 Co6 147.6(3) . 3_667
O5 Co3 Co6 51.94(19) . 3_667
O10 Co3 Co6 96.5(2) 3_667 3_667
Br3 Co3 Co6 68.19(14) . 3_667
Ti7 Co3 Br6 164.6(2) 3_667 3_667
O20 Co3 Br6 121.9(3) . 3_667
O5 Co3 Br6 99.3(2) . 3_667
O10 Co3 Br6 120.4(2) 3_667 3_667
Br3 Co3 Br6 14.43(14) . 3_667
Co6 Co3 Br6 53.92(12) 3_667 3_667
O11 Co4 Ti7 65.4(2) 3_667 3_667
O11 Co4 O20 100.8(3) 3_667 .
Ti7 Co4 O20 53.8(2) 3_667 .
O11 Co4 O6 93.4(3) 3_667 .
Ti7 Co4 O6 61.6(2) 3_667 .
O20 Co4 O6 97.3(3) . .
O11 Co4 Co1 55.3(2) 3_667 3_667
Ti7 Co4 Co1 116.18(16) 3_667 3_667
O20 Co4 Co1 151.7(3) . 3_667
O6 Co4 Co1 98.9(2) . 3_667
O11 Co4 Br4 117.4(4) 3_667 .
Ti7 Co4 Br4 177.2(3) 3_667 .
O20 Co4 Br4 124.9(4) . .
O6 Co4 Br4 117.0(3) . .
Co1 Co4 Br4 66.2(3) 3_667 .
O11 Co4 Br1 110.6(3) 3_667 3_667
Ti7 Co4 Br1 172.0(3) 3_667 3_667
O20 Co4 Br1 122.5(4) . 3_667
O6 Co4 Br1 126.2(3) . 3_667
Co1 Co4 Br1 63.2(3) 3_667 3_667
Br4 Co4 Br1 10.0(4) . 3_667
Ti8 Co5 O8 64.0(2) 3_667 .
Ti8 Co5 O21 57.7(3) 3_667 .
O8 Co5 O21 101.4(3) . .
Ti8 Co5 O4 61.2(2) 3_667 3_667
O8 Co5 O4 93.2(3) . 3_667
O21 Co5 O4 100.0(3) . 3_667
Ti8 Co5 Co2 111.22(16) 3_667 3_667
O8 Co5 Co2 53.4(2) . 3_667
O21 Co5 Co2 151.4(3) . 3_667
O4 Co5 Co2 95.2(2) 3_667 3_667
Ti8 Co5 Br5 178.4(7) 3_667 .
O8 Co5 Br5 115.9(5) . .
O21 Co5 Br5 123.6(5) . .
O4 Co5 Br5 117.3(7) 3_667 .
Co2 Co5 Br5 68.1(4) 3_667 .
Ti8 Co5 Br2 171.0(5) 3_667 3_667
O8 Co5 Br2 110.5(5) . 3_667
O21 Co5 Br2 131.3(5) . 3_667
O4 Co5 Br2 113.4(7) 3_667 3_667
Co2 Co5 Br2 61.0(4) 3_667 3_667
Br5 Co5 Br2 7.7(8) . 3_667
Ti8 Co6 O21 61.2(3) 3_667 .
Ti8 Co6 O5 63.9(2) 3_667 3_667
O21 Co6 O5 103.9(3) . 3_667
Ti8 Co6 O9 62.9(2) 3_667 .
O21 Co6 O9 105.6(3) . .
O5 Co6 O9 91.1(3) 3_667 .
Ti8 Co6 Br6 172.1(2) 3_667 .
O21 Co6 Br6 114.7(3) . .
O5 Co6 Br6 112.6(2) 3_667 .
O9 Co6 Br6 124.9(3) . .
Ti8 Co6 Co3 109.49(16) 3_667 3_667
O21 Co6 Co3 148.8(3) . 3_667
O5 Co6 Co3 50.4(2) 3_667 3_667
O9 Co6 Co3 93.6(2) . 3_667
Br6 Co6 Co3 70.27(13) . 3_667
Ti8 Co6 Br3 163.19(19) 3_667 3_667
O21 Co6 Br3 128.7(3) . 3_667
O5 Co6 Br3 99.4(2) 3_667 3_667
O9 Co6 Br3 119.0(2) . 3_667
Br6 Co6 Br3 15.87(12) . 3_667
Co3 Co6 Br3 54.55(11) 3_667 3_667
Br4 Br1 Co1 96(3) 3_667 .
Br4 Br1 Co4 81(3) 3_667 3_667
Co1 Br1 Co4 52.2(2) . 3_667
Br5 Br2 Co2 126(5) 3_667 .
Br5 Br2 Co5 75(4) 3_667 3_667
Co2 Br2 Co5 55.9(3) . 3_667
Br6 Br3 Co3 115.2(7) 3_667 .
Br6 Br3 Co6 58.4(6) 3_667 3_667
Co3 Br3 Co6 57.25(13) . 3_667
Br1 Br4 Co4 89(3) 3_667 .
Br1 Br4 Co1 74(3) 3_667 3_667
Co4 Br4 Co1 51.5(2) . 3_667
Br2 Br5 Co5 97(4) 3_667 .
Br2 Br5 Co2 48(5) 3_667 3_667
Co5 Br5 Co2 53.9(2) . 3_667
Br3 Br6 Co6 105.7(7) 3_667 .
Br3 Br6 Co3 50.4(6) 3_667 3_667
Co6 Br6 Co3 55.81(12) . 3_667
Ti2 O1 Ti1 147.1(3) . .
Ti2 O1 Ti5 99.5(3) . .
Ti1 O1 Ti5 99.7(3) . .
Ti2 O2 Ti6 99.7(3) . .
Ti2 O2 Ti3 146.2(3) . .
Ti6 O2 Ti3 99.8(3) . .
Ti3 O3 Ti1 147.4(3) . .
Ti3 O3 Ti4 99.8(3) . .
Ti1 O3 Ti4 99.1(3) . .
Ti5 O4 Ti1 101.4(3) . .
Ti5 O4 Ti8 91.8(3) . .
Ti1 O4 Ti8 141.2(4) . .
Ti5 O4 Co5 137.4(4) . 3_667
Ti1 O4 Co5 121.2(4) . 3_667
Ti8 O4 Co5 55.8(2) . 3_667
Ti5 O5 Co3 139.3(4) . .
Ti5 O5 Ti7 96.7(3) . 3_667
Co3 O5 Ti7 50.2(2) . 3_667
Ti5 O5 Co6 139.6(4) . 3_667
Co3 O5 Co6 77.6(3) . 3_667
Ti7 O5 Co6 123.7(3) 3_667 3_667
Ti5 O5 Ti8 95.4(3) . .
Co3 O5 Ti8 125.1(3) . .
Ti7 O5 Ti8 140.7(3) 3_667 .
Co6 O5 Ti8 54.0(2) 3_667 .
Ti2 O6 Ti5 100.9(3) . .
Ti2 O6 Co4 119.7(3) . .
Ti5 O6 Co4 139.5(4) . .
Ti2 O6 Ti7 143.4(3) . 3_667
Ti5 O6 Ti7 90.2(3) . 3_667
Co4 O6 Ti7 57.5(2) . 3_667
Ti6 O7 Ti2 101.4(3) . .
Ti6 O7 Co1 138.2(3) . 3_667
Ti2 O7 Co1 120.3(3) . 3_667
Ti6 O7 Ti9 92.6(3) . .
Ti2 O7 Ti9 144.3(3) . .
Co1 O7 Ti9 52.40(19) 3_667 .
Ti6 O8 Co2 142.5(4) . 3_667
Ti6 O8 Co5 144.4(4) . .
Co2 O8 Co5 71.7(2) 3_667 .
Ti6 O8 Ti9 95.9(3) . .
Co2 O8 Ti9 51.0(2) 3_667 .
Co5 O8 Ti9 119.6(3) . .
Ti6 O8 Ti8 94.8(3) . 3_667
Co2 O8 Ti8 121.4(3) 3_667 3_667
Co5 O8 Ti8 57.3(2) . 3_667
Ti9 O8 Ti8 138.8(3) . 3_667
Ti6 O9 Ti3 101.2(3) . .
Ti6 O9 Ti8 93.5(3) . 3_667
Ti3 O9 Ti8 141.1(4) . 3_667
Ti6 O9 Co6 135.2(3) . .
Ti3 O9 Co6 123.7(3) . .
Ti8 O9 Co6 53.1(2) 3_667 .
Ti3 O10 Co3 125.6(3) . 3_667
Ti3 O10 Ti4 100.8(3) . .
Co3 O10 Ti4 133.6(3) 3_667 .
Ti3 O10 Ti7 141.2(3) . .
Co3 O10 Ti7 49.17(19) 3_667 .
Ti4 O10 Ti7 93.9(3) . .
Ti4 O11 Co1 141.6(4) . .
Ti4 O11 Co4 146.9(4) . 3_667
Co1 O11 Co4 68.5(2) . 3_667
Ti4 O11 Ti7 95.8(3) . .
Co1 O11 Ti7 122.4(3) . .
Co4 O11 Ti7 59.1(2) 3_667 .
Ti4 O11 Ti9 95.5(3) . 3_667
Co1 O11 Ti9 52.6(2) . 3_667
Co4 O11 Ti9 117.7(3) 3_667 3_667
Ti7 O11 Ti9 141.6(3) . 3_667
Ti4 O12 Ti1 101.2(3) . .
Ti4 O12 Co2 136.8(3) . .
Ti1 O12 Co2 122.0(3) . .
Ti4 O12 Ti9 95.6(3) . 3_667
Ti1 O12 Ti9 143.8(3) . 3_667
Co2 O12 Ti9 49.85(19) . 3_667
C13 O13 Ti1 167.5(7) . .
O13 C13 C131 112.6(11) . .
O13 C13 C132 107.0(10) . .
C131 C13 C132 113.1(12) . .
C14 O14 Ti2 140.2(8) . .
O14 C14 C141 107.9(10) . .
O14 C14 C142 107.8(11) . .
C141 C14 C142 116.4(12) . .
C15 O15 Ti3 160.6(7) . .
O15 C15 C152 108.0(10) . .
O15 C15 C151 108.4(9) . .
C152 C15 C151 115.7(11) . .
C16 O16 C16' 10(2) . .
C16 O16 Ti5 158.4(14) . .
C16' O16 Ti5 150.3(15) . .
O16 C16 C161 113.2(18) . .
O16 C16 C162 108.2(19) . .
C161 C16 C162 122(2) . .
O16 C16' C163 113(2) . .
O16 C16' C164 112(2) . .
C163 C16' C164 118(2) . .
C17 O17 Ti6 154.5(9) . .
O17 C17 C171 111.5(16) . .
O17 C17 C172 111.1(16) . .
C171 C17 C172 122.3(19) . .
O17 C17 C173 110.8(18) . .
C171 C17 C173 53(2) . .
C172 C17 C173 77(2) . .
O17 C17 C174 111.9(17) . .
C171 C17 C174 136(2) . .
C172 C17 C174 46(2) . .
C173 C17 C174 117(2) . .
C18' O18 C18 37.8(14) . .
C18' O18 Ti4 149.1(13) . .
C18 O18 Ti4 149.1(10) . .
O18 C18 C181 111.0(17) . .
O18 C18 C182 110.3(17) . .
C181 C18 C182 118(2) . .
O18 C18' C183 113.5(19) . .
O18 C18' C184 108.5(19) . .
C183 C18' C184 119(2) . .
C19 O19 Ti9 154.2(6) . 3_667
C19 O19 Co2 123.7(7) . .
Ti9 O19 Co2 54.5(2) 3_667 .
C19 O19 Co1 118.1(6) . .
Ti9 O19 Co1 57.4(2) 3_667 .
Co2 O19 Co1 111.8(3) . .
O19 C19 C192 112.6(10) . .
O19 C19 C191 111.0(9) . .
C192 C19 C191 116.8(11) . .
C20 O20 C20' 41.8(13) . .
C20 O20 Ti7 157.1(9) . 3_667
C20' O20 Ti7 160.1(14) . 3_667
C20 O20 Co3 120.0(10) . .
C20' O20 Co3 119.3(14) . .
Ti7 O20 Co3 53.3(2) 3_667 .
C20 O20 Co4 117.6(10) . .
C20' O20 Co4 123.8(14) . .
Ti7 O20 Co4 61.5(2) 3_667 .
Co3 O20 Co4 114.6(4) . .
O20 C20 C202 110.4(15) . .
O20 C20 C201 115.4(14) . .
C202 C20 C201 116.8(17) . .
O20 C20' C204 113(2) . .
O20 C20' C203 106.7(18) . .
C204 C20' C203 114(2) . .
C21 O21 Co6 115.1(9) . .
C21 O21 Ti8 153.8(9) . 3_667
Co6 O21 Ti8 57.7(3) . 3_667
C21 O21 Co5 119.3(10) . .
Co6 O21 Co5 117.7(4) . .
Ti8 O21 Co5 60.1(3) 3_667 .
O21 C21 C211 117.8(15) . .
O21 C21 C212 115.0(14) . .
C211 C21 C212 117.5(16) . .
O29 Ti10 O30 100.4(4) . .
O29 Ti10 O22 175.6(4) . .
O30 Ti10 O22 79.0(4) . .
O29 Ti10 O31 98.6(4) . .
O30 Ti10 O31 96.9(4) . .
O22 Ti10 O31 77.2(4) . .
O29 Ti10 O23 96.7(4) . .
O30 Ti10 O23 92.1(4) . .
O22 Ti10 O23 87.7(4) . .
O31 Ti10 O23 160.5(4) . .
O29 Ti10 O24 94.6(4) . .
O30 Ti10 O24 162.1(4) . .
O22 Ti10 O24 86.8(3) . .
O31 Ti10 O24 90.3(4) . .
O23 Ti10 O24 76.5(4) . .
O29 Ti10 Ti11 140.4(3) . .
O30 Ti10 Ti11 40.0(3) . .
O22 Ti10 Ti11 39.1(3) . .
O31 Ti10 Ti11 88.3(3) . .
O23 Ti10 Ti11 87.6(2) . .
O24 Ti10 Ti11 124.5(2) . .
O29 Ti10 Ti12 138.2(3) . .
O30 Ti10 Ti12 89.8(3) . .
O22 Ti10 Ti12 37.7(3) . .
O31 Ti10 Ti12 39.7(3) . .
O23 Ti10 Ti12 123.6(2) . .
O24 Ti10 Ti12 85.4(2) . .
Ti11 Ti10 Ti12 60.23(8) . .
O29 Ti10 Ti14 96.2(3) . .
O30 Ti10 Ti14 128.2(3) . .
O22 Ti10 Ti14 87.5(3) . .
O31 Ti10 Ti14 128.5(3) . .
O23 Ti10 Ti14 37.1(2) . .
O24 Ti10 Ti14 39.4(3) . .
Ti11 Ti10 Ti14 109.73(9) . .
Ti12 Ti10 Ti14 108.96(9) . .
O33 Ti11 O27 97.0(4) . 3_768
O33 Ti11 O22 173.8(5) . .
O27 Ti11 O22 86.9(3) 3_768 .
O33 Ti11 O25 97.9(5) . .
O27 Ti11 O25 77.0(4) 3_768 .
O22 Ti11 O25 87.7(4) . .
O33 Ti11 O32 97.8(5) . .
O27 Ti11 O32 90.4(4) 3_768 .
O22 Ti11 O32 77.3(4) . .
O25 Ti11 O32 160.9(4) . .
O33 Ti11 O30 99.0(4) . .
O27 Ti11 O30 161.4(4) 3_768 .
O22 Ti11 O30 78.0(4) . .
O25 Ti11 O30 91.5(4) . .
O32 Ti11 O30 96.6(4) . .
O33 Ti11 Ti10 138.1(4) . .
O27 Ti11 Ti10 124.6(2) 3_768 .
O22 Ti11 Ti10 39.0(2) . .
O25 Ti11 Ti10 87.3(3) . .
O32 Ti11 Ti10 88.2(3) . .
O30 Ti11 Ti10 39.1(3) . .
O33 Ti11 Ti12 137.5(4) . .
O27 Ti11 Ti12 85.4(3) 3_768 .
O22 Ti11 Ti12 37.7(3) . .
O25 Ti11 Ti12 123.7(3) . .
O32 Ti11 Ti12 39.7(3) . .
O30 Ti11 Ti12 89.1(3) . .
Ti10 Ti11 Ti12 60.23(8) . .
O33 Ti11 Ti15 99.6(4) . 3_768
O27 Ti11 Ti15 39.6(3) 3_768 3_768
O22 Ti11 Ti15 86.5(3) . 3_768
O25 Ti11 Ti15 37.4(3) . 3_768
O32 Ti11 Ti15 128.5(3) . 3_768
O30 Ti11 Ti15 127.5(3) . 3_768
Ti10 Ti11 Ti15 108.77(10) . 3_768
Ti12 Ti11 Ti15 108.20(10) . 3_768
O37' Ti12 O37 19.8(8) . .
O37' Ti12 O22 158.7(11) . .
O37 Ti12 O22 176.7(6) . .
O37' Ti12 O26 103.1(8) . 3_768
O37 Ti12 O26 95.1(6) . 3_768
O22 Ti12 O26 88.2(3) . 3_768
O37' Ti12 O28 111.5(10) . .
O37 Ti12 O28 92.3(7) . .
O22 Ti12 O28 88.3(4) . .
O26 Ti12 O28 78.5(4) 3_768 .
O37' Ti12 O31 93.0(8) . .
O37 Ti12 O31 99.2(6) . .
O22 Ti12 O31 77.6(4) . .
O26 Ti12 O31 163.7(4) 3_768 .
O28 Ti12 O31 93.1(4) . .
O37' Ti12 O32 84.5(10) . .
O37 Ti12 O32 102.7(7) . .
O22 Ti12 O32 77.4(4) . .
O26 Ti12 O32 90.1(4) 3_768 .
O28 Ti12 O32 162.0(4) . .
O31 Ti12 O32 94.3(4) . .
O37' Ti12 Ti10 130.7(8) . .
O37 Ti12 Ti10 138.5(5) . .
O22 Ti12 Ti10 38.3(2) . .
O26 Ti12 Ti10 125.5(2) 3_768 .
O28 Ti12 Ti10 88.1(3) . .
O31 Ti12 Ti10 39.4(3) . .
O32 Ti12 Ti10 87.2(3) . .
O37' Ti12 Ti11 123.3(10) . .
O37 Ti12 Ti11 141.8(7) . .
O22 Ti12 Ti11 38.4(3) . .
O26 Ti12 Ti11 86.0(3) 3_768 .
O28 Ti12 Ti11 125.1(3) . .
O31 Ti12 Ti11 87.5(3) . .
O32 Ti12 Ti11 39.1(3) . .
Ti10 Ti12 Ti11 59.53(8) . .
O37' Ti12 Ti13 112.3(10) . 3_768
O37 Ti12 Ti13 94.3(7) . 3_768
O22 Ti12 Ti13 88.1(3) . 3_768
O26 Ti12 Ti13 41.0(3) 3_768 3_768
O28 Ti12 Ti13 37.6(3) . 3_768
O31 Ti12 Ti13 129.4(3) . 3_768
O32 Ti12 Ti13 129.7(3) . 3_768
Ti10 Ti12 Ti13 110.14(10) . 3_768
Ti11 Ti12 Ti13 110.29(10) . 3_768
O34' Ti13 O34 20.7(11) . .
O34' Ti13 O23 112.6(7) . .
O34 Ti13 O23 104.6(10) . .
O34' Ti13 O25 114.9(8) . .
O34 Ti13 O25 98.4(12) . .
O23 Ti13 O25 97.3(4) . .
O34' Ti13 O28 105.5(7) . 3_768
O34 Ti13 O28 116.5(10) . 3_768
O23 Ti13 O28 138.9(4) . 3_768
O25 Ti13 O28 79.7(4) . 3_768
O34' Ti13 O26 104.1(8) . .
O34 Ti13 O26 122.3(12) . .
O23 Ti13 O26 77.9(4) . .
O25 Ti13 O26 139.0(3) . .
O28 Ti13 O26 78.3(4) 3_768 .
O34' Ti13 Ti15 120.1(6) . 3_768
O34 Ti13 Ti15 116.6(9) . 3_768
O23 Ti13 Ti15 122.8(3) . 3_768
O25 Ti13 Ti15 41.4(3) . 3_768
O28 Ti13 Ti15 38.7(3) 3_768 3_768
O26 Ti13 Ti15 107.8(2) . 3_768
O34' Ti13 Ti14 117.5(6) . .
O34 Ti13 Ti14 124.0(9) . .
O23 Ti13 Ti14 39.2(3) . .
O25 Ti13 Ti14 121.6(3) . .
O28 Ti13 Ti14 108.5(3) 3_768 .
O26 Ti13 Ti14 39.0(2) . .
Ti15 Ti13 Ti14 119.32(10) 3_768 .
O34' Ti13 Ti12 108.9(8) . 3_768
O34 Ti13 Ti12 128.8(13) . 3_768
O23 Ti13 Ti12 110.9(3) . 3_768
O25 Ti13 Ti12 111.9(3) . 3_768
O28 Ti13 Ti12 39.0(3) 3_768 3_768
O26 Ti13 Ti12 39.4(2) . 3_768
Ti15 Ti13 Ti12 72.11(8) 3_768 3_768
Ti14 Ti13 Ti12 73.09(9) . 3_768
O35 Ti14 O26 108.7(4) . .
O35 Ti14 O23 111.5(4) . .
O26 Ti14 O23 81.7(4) . .
O35 Ti14 O24 111.0(4) . .
O26 Ti14 O24 140.0(3) . .
O23 Ti14 O24 79.9(4) . .
O35 Ti14 O27 109.7(4) . .
O26 Ti14 O27 91.2(4) . .
O23 Ti14 O27 138.3(3) . .
O24 Ti14 O27 79.7(4) . .
O35 Ti14 Ti13 121.1(3) . .
O26 Ti14 Ti13 43.1(3) . .
O23 Ti14 Ti13 39.0(3) . .
O24 Ti14 Ti13 108.9(3) . .
O27 Ti14 Ti13 118.7(3) . .
O35 Ti14 Ti15 120.8(3) . .
O26 Ti14 Ti15 119.5(3) . .
O23 Ti14 Ti15 107.6(3) . .
O24 Ti14 Ti15 37.6(2) . .
O27 Ti14 Ti15 42.4(3) . .
Ti13 Ti14 Ti15 117.41(9) . .
O35 Ti14 Ti10 117.2(3) . .
O26 Ti14 Ti10 114.0(3) . .
O23 Ti14 Ti10 39.2(3) . .
O24 Ti14 Ti10 40.7(2) . .
O27 Ti14 Ti10 113.0(3) . .
Ti13 Ti14 Ti10 72.58(9) . .
Ti15 Ti14 Ti10 72.47(8) . .
O36 Ti15 O28 109.4(5) . .
O36 Ti15 O24 109.7(4) . .
O28 Ti15 O24 98.4(4) . .
O36 Ti15 O25 108.5(4) . 3_768
O28 Ti15 O25 80.2(4) . 3_768
O24 Ti15 O25 139.9(4) . 3_768
O36 Ti15 O27 110.3(4) . .
O28 Ti15 O27 137.8(4) . .
O24 Ti15 O27 81.2(4) . .
O25 Ti15 O27 74.3(4) 3_768 .
O36 Ti15 Ti13 118.8(3) . 3_768
O28 Ti15 Ti13 40.1(3) . 3_768
O24 Ti15 Ti13 123.4(3) . 3_768
O25 Ti15 Ti13 40.3(3) 3_768 3_768
O27 Ti15 Ti13 105.8(3) . 3_768
O36 Ti15 Ti14 120.7(3) . .
O28 Ti15 Ti14 122.1(3) . .
O24 Ti15 Ti14 40.1(3) . .
O25 Ti15 Ti14 107.4(3) 3_768 .
O27 Ti15 Ti14 41.4(3) . .
Ti13 Ti15 Ti14 119.20(9) 3_768 .
O36 Ti15 Ti11 114.7(4) . 3_768
O28 Ti15 Ti11 111.2(3) . 3_768
O24 Ti15 Ti11 112.2(3) . 3_768
O25 Ti15 Ti11 37.5(3) 3_768 3_768
O27 Ti15 Ti11 36.8(3) . 3_768
Ti13 Ti15 Ti11 72.41(9) 3_768 3_768
Ti14 Ti15 Ti11 73.21(9) . 3_768
Ti12 O22 Ti10 104.0(4) . .
Ti12 O22 Ti11 103.9(4) . .
Ti10 O22 Ti11 101.9(4) . .
Ti13 O23 Ti14 101.9(4) . .
Ti13 O23 Ti10 132.5(5) . .
Ti14 O23 Ti10 103.7(4) . .
Ti15 O24 Ti14 102.3(4) . .
Ti15 O24 Ti10 133.4(4) . .
Ti14 O24 Ti10 99.9(4) . .
Ti13 O25 Ti15 98.3(4) . 3_768
Ti13 O25 Ti11 134.1(5) . .
Ti15 O25 Ti11 105.1(4) 3_768 .
Ti14 O26 Ti12 137.3(5) . 3_768
Ti14 O26 Ti13 97.9(4) . .
Ti12 O26 Ti13 99.6(4) 3_768 .
Ti11 O27 Ti14 137.3(5) 3_768 .
Ti11 O27 Ti15 103.6(4) 3_768 .
Ti14 O27 Ti15 96.2(4) . .
Ti15 O28 Ti13 101.2(5) . 3_768
Ti15 O28 Ti12 133.2(5) . .
Ti13 O28 Ti12 103.5(4) 3_768 .
C29 O29 Ti10 167.6(9) . .
O29 C29 C292 111.1(11) . .
O29 C29 C291 108.5(11) . .
C292 C29 C291 115.4(13) . .
C30' O30 C30 9(3) . .
C30' O30 Ti10 127.1(18) . .
C30 O30 Ti10 133.2(17) . .
C30' O30 Ti11 131.8(19) . .
C30 O30 Ti11 124.5(17) . .
Ti10 O30 Ti11 100.9(4) . .
O30 C30 C301 112(2) . .
O30 C30 C302 109(2) . .
C301 C30 C302 116(2) . .
O30 C30' C303 112(2) . .
O30 C30' C304 112(2) . .
C303 C30' C304 115(2) . .
C31 O31 Ti10 131.5(10) . .
C31 O31 Ti12 127.5(10) . .
Ti10 O31 Ti12 100.9(4) . .
C312 C31 O31 115.7(14) . .
C312 C31 C311 120.6(16) . .
O31 C31 C311 112.0(14) . .
C32 O32 Ti11 126.8(11) . .
C32 O32 Ti12 132.0(11) . .
Ti11 O32 Ti12 101.1(4) . .
O32 C32 C322 112.3(17) . .
O32 C32 C321 110.5(16) . .
C322 C32 C321 117.1(19) . .
C33 O33 Ti11 167.8(11) . .
O33 C33 C332 106.6(16) . .
O33 C33 C331 108.1(16) . .
C332 C33 C331 112.5(18) . .
C34 O34 Ti13 156(2) . .
O34 C34 C341 110(2) . .
O34 C34 C342 110(2) . .
C341 C34 C342 116(2) . .
C34' O34' Ti13 143.8(16) . .
O34' C34' C344 112(2) . .
O34' C34' C343 111(2) . .
C344 C34' C343 114(2) . .
C35 O35 Ti14 153.5(9) . .
O35 C35 C352 110.2(12) . .
O35 C35 C351 108.0(12) . .
C352 C35 C351 119.5(15) . .
C36 O36 Ti15 152.5(10) . .
O36 C36 C362 108.7(15) . .
O36 C36 C361 109.5(14) . .
C362 C36 C361 114.2(16) . .
C37 O37 Ti12 172.7(18) . .
O37 C37 C372 112(2) . .
O37 C37 C371 111.7(19) . .
C372 C37 C371 119(2) . .
C37' O37' Ti12 156(2) . .
O37' C37' C373 111(2) . .
O37' C37' C374 108(2) . .
C373 C37' C374 113(2) . .
O1S C1S C2S 114(2) . .
O1S C1S C3S 114(2) . .
C2S C1S C3S 122(2) . .

loop_
_geom_bond_atom_site_label_1
_geom_bond_atom_site_label_2
_geom_bond_distance
_geom_bond_site_symmetry_2
Ti1 O13 1.727(6) .
Ti1 O12 1.929(6) .
Ti1 O4 1.932(7) .
Ti1 O1 1.935(6) .
Ti1 O3 1.939(6) .
Ti1 Ti4 2.974(2) .
Ti1 Ti5 2.986(2) .
Ti2 O14 1.752(6) .
Ti2 O6 1.901(6) .
Ti2 O7 1.924(6) .
Ti2 O1 1.925(6) .
Ti2 O2 1.942(6) .
Ti2 Ti5 2.974(3) .
Ti2 Ti6 2.976(2) .
Ti3 O15 1.726(6) .
Ti3 O10 1.913(6) .
Ti3 O9 1.934(6) .
Ti3 O3 1.935(6) .
Ti3 O2 1.953(6) .
Ti3 Ti4 2.987(2) .
Ti3 Ti6 2.987(2) .
Ti4 O18 1.756(6) .
Ti4 O11 1.831(6) .
Ti4 O12 1.919(6) .
Ti4 O10 1.964(6) .
Ti4 O3 1.969(6) .
Ti4 Ti7 2.901(4) .
Ti4 Ti9 2.932(4) 3_667
Ti5 O16 1.751(6) .
Ti5 O5 1.839(6) .
Ti5 O4 1.927(7) .
Ti5 O6 1.957(7) .
Ti5 O1 1.972(6) .
Ti5 Ti8 2.832(4) .
Ti5 Ti7 2.834(4) 3_667
Ti6 O17 1.754(6) .
Ti6 O8 1.849(6) .
Ti6 O7 1.921(6) .
Ti6 O9 1.932(6) .
Ti6 O2 1.952(6) .
Ti6 Ti8 2.860(4) 3_667
Ti6 Ti9 2.864(4) .
Ti7 Co3 1.642(4) 3_667
Ti7 O20 1.798(7) 3_667
Ti7 O5 1.953(7) 3_667
Ti7 Co4 1.957(4) 3_667
Ti7 O10 2.008(7) .
Ti7 O6 2.043(7) 3_667
Ti7 O11 2.074(8) .
Ti7 Ti5 2.834(4) 3_667
Ti8 Co6 1.792(4) 3_667
Ti8 O21 1.858(8) 3_667
Ti8 Co5 1.905(4) 3_667
Ti8 O5 1.989(7) .
Ti8 O9 1.994(7) 3_667
Ti8 O4 2.018(7) .
Ti8 O8 2.034(7) 3_667
Ti8 Ti6 2.859(4) 3_667
Ti9 Co2 1.681(4) 3_667
Ti9 O19 1.726(6) 3_667
Ti9 Co1 1.781(4) 3_667
Ti9 O8 2.004(7) .
Ti9 O7 2.038(7) .
Ti9 O12 2.039(7) 3_667
Ti9 O11 2.123(8) 3_667
Ti9 Ti4 2.932(4) 3_667
Co1 Ti9 1.781(4) 3_667
Co1 O11 1.862(7) .
Co1 O19 1.961(7) .
Co1 O7 1.995(6) 3_667
Co1 Co4 2.106(4) 3_667
Co1 Br1 2.379(10) .
Co1 Br4 2.461(11) 3_667
Co2 Ti9 1.682(4) 3_667
Co2 O8 1.895(7) 3_667
Co2 O19 1.925(7) .
Co2 O12 1.946(7) .
Co2 Co5 2.242(4) 3_667
Co2 Br2 2.368(12) .
Co2 Br5 2.575(12) 3_667
Co3 Ti7 1.642(4) 3_667
Co3 O20 1.864(8) .
Co3 O5 1.918(7) .
Co3 O10 1.937(7) 3_667
Co3 Br3 2.354(5) .
Co3 Co6 2.430(4) 3_667
Co3 Br6 2.766(5) 3_667
Co4 O11 1.881(7) 3_667
Co4 Ti7 1.957(4) 3_667
Co4 O20 2.012(8) .
Co4 O6 2.029(6) .
Co4 Co1 2.106(4) 3_667
Co4 Br4 2.380(10) .
Co4 Br1 2.407(11) 3_667
Co5 Ti8 1.905(4) 3_667
Co5 O8 1.932(6) .
Co5 O21 1.945(8) .
Co5 O4 2.050(7) 3_667
Co5 Co2 2.242(4) 3_667
Co5 Br5 2.356(13) .
Co5 Br2 2.416(14) 3_667
Co6 Ti8 1.792(4) 3_667
Co6 O21 1.857(8) .
Co6 O5 1.959(6) 3_667
Co6 O9 2.014(7) .
Co6 Br6 2.374(5) .
Co6 Co3 2.430(4) 3_667
Co6 Br3 2.683(5) 3_667
Br1 Br4 0.419(16) 3_667
Br1 Co4 2.407(11) 3_667
Br2 Br5 0.33(3) 3_667
Br2 Co5 2.416(14) 3_667
Br3 Br6 0.762(5) 3_667
Br3 Co6 2.683(5) 3_667
Br4 Br1 0.419(16) 3_667
Br4 Co1 2.461(11) 3_667
Br5 Br2 0.33(3) 3_667
Br5 Co2 2.575(12) 3_667
Br6 Br3 0.762(5) 3_667
Br6 Co3 2.766(5) 3_667
O4 Co5 2.050(7) 3_667
O5 Ti7 1.953(7) 3_667
O5 Co6 1.959(6) 3_667
O6 Ti7 2.043(7) 3_667
O7 Co1 1.995(6) 3_667
O8 Co2 1.895(7) 3_667
O8 Ti8 2.034(7) 3_667
O9 Ti8 1.994(7) 3_667
O10 Co3 1.937(6) 3_667
O11 Co4 1.881(7) 3_667
O11 Ti9 2.123(8) 3_667
O12 Ti9 2.039(7) 3_667
O13 C13 1.421(10) .
C13 C131 1.450(12) .
C13 C132 1.475(12) .
O14 C14 1.444(11) .
C14 C141 1.461(12) .
C14 C142 1.479(12) .
O15 C15 1.435(10) .
C15 C152 1.478(12) .
C15 C151 1.497(11) .
O16 C16 1.421(14) .
O16 C16' 1.424(15) .
C16 C161 1.451(14) .
C16 C162 1.466(14) .
C16' C163 1.452(15) .
C16' C164 1.464(15) .
O17 C17 1.429(13) .
C17 C171 1.444(14) .
C17 C172 1.452(13) .
C17 C173 1.454(14) .
C17 C174 1.469(14) .
O18 C18' 1.403(14) .
O18 C18 1.427(14) .
C18 C181 1.461(14) .
C18 C182 1.463(14) .
C18' C183 1.450(14) .
C18' C184 1.458(14) .
O19 C19 1.432(10) .
O19 Ti9 1.726(6) 3_667
C19 C192 1.456(11) .
C19 C191 1.473(11) .
O20 C20 1.357(12) .
O20 C20' 1.412(15) .
O20 Ti7 1.798(7) 3_667
C20 C202 1.464(13) .
C20 C201 1.466(13) .
C20' C204 1.463(15) .
C20' C203 1.478(15) .
O21 C21 1.368(12) .
O21 Ti8 1.858(8) 3_667
C21 C211 1.431(13) .
C21 C212 1.451(13) .
Ti10 O29 1.769(8) .
Ti10 O30 1.955(9) .
Ti10 O22 1.960(8) .
Ti10 O31 1.983(10) .
Ti10 O23 2.005(9) .
Ti10 O24 2.040(9) .
Ti10 Ti11 3.046(3) .
Ti10 Ti12 3.067(3) .
Ti10 Ti14 3.081(3) .
Ti11 O33 1.750(10) .
Ti11 O27 1.919(11) 3_768
Ti11 O22 1.962(9) .
Ti11 O25 1.964(10) .
Ti11 O32 1.974(10) .
Ti11 O30 1.994(9) .
Ti11 Ti12 3.067(4) .
Ti11 Ti15 3.113(4) 3_768
Ti12 O37' 1.72(2) .
Ti12 O37 1.804(16) .
Ti12 O22 1.934(9) .
Ti12 O26 1.978(8) 3_768
Ti12 O28 1.986(10) .
Ti12 O31 1.994(9) .
Ti12 O32 1.997(10) .
Ti12 Ti13 3.072(4) 3_768
Ti13 O34' 1.750(18) .
Ti13 O34 1.78(3) .
Ti13 O23 1.905(9) .
Ti13 O25 1.917(10) .
Ti13 O28 1.927(9) 3_768
Ti13 O26 2.043(9) .
Ti13 Ti15 2.932(3) 3_768
Ti13 Ti14 2.964(3) .
Ti13 Ti12 3.073(4) 3_768
Ti14 O35 1.738(7) .
Ti14 O26 1.883(9) .
Ti14 O23 1.913(9) .
Ti14 O24 1.985(9) .
Ti14 O27 2.004(9) .
Ti14 Ti15 3.011(3) .
Ti15 O36 1.744(8) .
Ti15 O28 1.867(9) .
Ti15 O24 1.880(8) .
Ti15 O25 1.958(9) 3_768
Ti15 O27 2.042(10) .
Ti15 Ti13 2.932(3) 3_768
Ti15 Ti11 3.114(4) 3_768
O25 Ti15 1.958(9) 3_768
O26 Ti12 1.978(8) 3_768
O27 Ti11 1.919(11) 3_768
O28 Ti13 1.927(9) 3_768
O29 C29 1.427(11) .
C29 C292 1.435(12) .
C29 C291 1.485(12) .
O30 C30' 1.427(15) .
O30 C30 1.434(15) .
C30 C301 1.458(15) .
C30 C302 1.469(15) .
C30' C303 1.458(15) .
C30' C304 1.461(15) .
O31 C31 1.448(12) .
C31 C312 1.434(13) .
C31 C311 1.457(13) .
O32 C32 1.445(13) .
C32 C322 1.463(14) .
C32 C321 1.473(14) .
O33 C33 1.443(13) .
C33 C332 1.464(14) .
C33 C331 1.480(14) .
O34 C34 1.426(15) .
C34 C341 1.463(15) .
C34 C342 1.471(15) .
O34' C34' 1.427(15) .
C34' C344 1.467(15) .
C34' C343 1.472(15) .
O35 C35 1.423(12) .
C35 C352 1.451(12) .
C35 C351 1.467(13) .
O36 C36 1.432(12) .
C36 C362 1.465(13) .
C36 C361 1.474(13) .
O37 C37 1.431(15) .
C37 C372 1.451(15) .
C37 C371 1.454(14) .
O37' C37' 1.436(15) .
C37' C373 1.463(15) .
C37' C374 1.479(15) .
O1S C1S 1.417(15) .
C1S C2S 1.439(15) .
C1S C3S 1.443(15) .
